data_7129690
loop_
_publ_author_name
'Wu, Yan-Lan'
'Wang, Yong-Jiang'
'Sun, Yan-Qiong'
'Li, Xin-Xiong'
'Zheng, Shou-Tian'

_publ_section_title
;
 Two high-nuclearity isopolyoxoniobates containing {Nb54 O151}-based
 helical nanotubes for the decomposition of chemical warfare agent
 simulants
;
_journal_name_full 'Chemical Communications'
_journal_paper_doi 10.1039/D1CC06878D
_journal_year 2022
_chemical_formula_sum 'C28 H183 Cu8 K4 N28 Na7 Nb54 O184'
_chemical_formula_weight 9699.80
_space_group_crystal_system orthorhombic
_space_group_IT_number 64
_space_group_name_Hall '-C 2ac 2'
_space_group_name_H-M_alt 'C m c e'
_audit_creation_method SHELXL-2018/3
_audit_update_record
;
2022-01-29 deposited with the CCDC.	2022-02-07 downloaded from the CCDC.
;
_cell_angle_alpha 90
_cell_angle_beta 90
_cell_angle_gamma 90
_cell_formula_units_Z 8
_cell_length_a 56.364(3)
_cell_length_b 20.1214(12)
_cell_length_c 51.165(3)
_cell_measurement_reflns_used 9989
_cell_measurement_temperature 175(2)
_cell_measurement_theta_max 24.721
_cell_measurement_theta_min 2.619
_cell_volume 58027(6)
_computing_cell_refinement 'Bruker SAINT'
_computing_data_collection 'Bruker APEX3'
_computing_data_reduction 'Bruker SAINT'
_computing_molecular_graphics 'Bruker SHELXTL'
_computing_publication_material 'Bruker SHELXTL'
_computing_structure_refinement 'SHELXL-2018/3 (Sheldrick, 2018)'
_computing_structure_solution 'SHELXT 2018/2 (Sheldrick, 2018)'
_diffrn_ambient_temperature 175(2)
_diffrn_measured_fraction_theta_full 0.995
_diffrn_measured_fraction_theta_max 0.995
_diffrn_measurement_device_type 'Bruker APEX-III CCD'
_diffrn_measurement_method '\f and \w scans'
_diffrn_radiation_type MoK\a
_diffrn_radiation_wavelength 0.71073
_diffrn_reflns_av_R_equivalents 0.0949
_diffrn_reflns_av_unetI/netI 0.0702
_diffrn_reflns_Laue_measured_fraction_full 0.995
_diffrn_reflns_Laue_measured_fraction_max 0.995
_diffrn_reflns_limit_h_max 66
_diffrn_reflns_limit_h_min -62
_diffrn_reflns_limit_k_max 23
_diffrn_reflns_limit_k_min -13
_diffrn_reflns_limit_l_max 60
_diffrn_reflns_limit_l_min -60
_diffrn_reflns_number 139153
_diffrn_reflns_point_group_measured_fraction_full 0.995
_diffrn_reflns_point_group_measured_fraction_max 0.995
_diffrn_reflns_theta_full 25.063
_diffrn_reflns_theta_max 25.063
_diffrn_reflns_theta_min 1.445
_exptl_absorpt_coefficient_mu 2.769
_exptl_absorpt_correction_T_max 0.2586
_exptl_absorpt_correction_T_min 0.1929
_exptl_absorpt_correction_type multi-scan
_exptl_crystal_colour 'light purple'
_exptl_crystal_density_diffrn 2.221
_exptl_crystal_description block
_exptl_crystal_F_000 36944
_exptl_crystal_size_max 0.16
_exptl_crystal_size_mid 0.14
_exptl_crystal_size_min 0.12
_refine_diff_density_max 3.999
_refine_diff_density_min -5.135
_refine_diff_density_rms 0.324
_refine_ls_extinction_method none
_refine_ls_goodness_of_fit_ref 1.060
_refine_ls_hydrogen_treatment undef
_refine_ls_matrix_type full
_refine_ls_number_parameters 1424
_refine_ls_number_reflns 25893
_refine_ls_number_restraints 30
_refine_ls_restrained_S_all 1.060
_refine_ls_R_factor_all 0.1201
_refine_ls_R_factor_gt 0.0800
_refine_ls_shift/su_max 0.001
_refine_ls_shift/su_mean 0.000
_refine_ls_structure_factor_coef Fsqd
_refine_ls_weighting_details 'w=1/[\s^2^(Fo^2^)+(0.0968P)^2^+5594.1123P] where P=(Fo^2^+2Fc^2^)/3'
_refine_ls_weighting_scheme calc
_refine_ls_wR_factor_gt 0.2124
_refine_ls_wR_factor_ref 0.2390
_reflns_Friedel_coverage 0.000
_reflns_number_gt 17918
_reflns_number_total 25893
_reflns_threshold_expression 'I > 2\s(I)'
_cod_data_source_file d1cc06878d2.cif
_cod_data_source_block 1
_cod_original_sg_symbol_Hall '-C 2bc 2'
_cod_original_sg_symbol_H-M 'C m c a'
_cod_database_code 7129690
_shelx_shelxl_version_number 2018/3
_shelx_space_group_comment
;
The symmetry employed for this shelxl refinement is uniquely defined
by the following loop, which should always be used as a source of
symmetry information in preference to the above space-group names.
They are only intended as comments.
;

loop_
_space_group_symop_operation_xyz
'x, y, z'
'-x, -y+1/2, z+1/2'
'-x, y+1/2, -z+1/2'
'x, -y, -z'
'x+1/2, y+1/2, z'
'-x+1/2, -y+1, z+1/2'
'-x+1/2, y+1, -z+1/2'
'x+1/2, -y+1/2, -z'
'-x, -y, -z'
'x, y-1/2, -z-1/2'
'x, -y-1/2, z-1/2'
'-x, y, z'
'-x+1/2, -y+1/2, -z'
'x+1/2, y, -z-1/2'
'x+1/2, -y, z-1/2'
'-x+1/2, y+1/2, z'

loop_
_atom_site_label
_atom_site_type_symbol
_atom_site_fract_x
_atom_site_fract_y
_atom_site_fract_z
_atom_site_U_iso_or_equiv
_atom_site_adp_type
_atom_site_occupancy
_atom_site_site_symmetry_order
_atom_site_calc_flag
_atom_site_refinement_flags_posn
_atom_site_refinement_flags_adp
_atom_site_refinement_flags_occupancy
_atom_site_disorder_assembly
_atom_site_disorder_group
Nb1 Nb 0.30122(2) 0.42885(7) 0.37579(3) 0.0163(3) Uani 1 1 d . . . . .
Nb2 Nb 0.34887(2) 0.45233(7) 0.41077(3) 0.0166(3) Uani 1 1 d . . . . .
Nb3 Nb 0.27559(2) 0.27949(7) 0.40788(3) 0.0170(3) Uani 1 1 d . . . . .
Nb4 Nb 0.30760(2) 0.37244(7) 0.44751(3) 0.0182(3) Uani 1 1 d . . . . .
Nb5 Nb 0.40803(2) 0.46237(7) 0.40196(3) 0.0188(3) Uani 1 1 d . . . . .
Nb6 Nb 0.46681(2) 0.28779(7) 0.40985(3) 0.0195(3) Uani 1 1 d . . . . .
Nb7 Nb 0.43476(2) 0.37297(8) 0.35576(3) 0.0199(3) Uani 1 1 d . . . . .
Nb8 Nb 0.37710(2) 0.37846(7) 0.46121(3) 0.0180(3) Uani 1 1 d . . . . .
Nb9 Nb 0.30339(2) 0.12157(7) 0.38618(3) 0.0192(3) Uani 1 1 d . . . . .
Nb10 Nb 0.30834(2) 0.20713(8) 0.45339(3) 0.0201(3) Uani 1 1 d . . . . .
Nb11 Nb 0.35078(2) 0.11628(7) 0.42213(3) 0.0197(3) Uani 1 1 d . . . . .
Nb12 Nb 0.43586(2) 0.17815(8) 0.36238(3) 0.0213(3) Uani 1 1 d . . . . .
Nb13 Nb 0.44359(2) 0.37894(8) 0.45512(3) 0.0215(3) Uani 1 1 d . . . . .
Nb14 Nb 0.37798(2) 0.21348(8) 0.46696(3) 0.0200(3) Uani 1 1 d . . . . .
Nb15 Nb 0.40397(2) 0.26499(8) 0.31890(3) 0.0210(3) Uani 1 1 d . . . . .
Nb16 Nb 0.44444(2) 0.21587(8) 0.46066(3) 0.0223(3) Uani 1 1 d . . . . .
Nb17 Nb 0.40984(2) 0.10725(7) 0.41383(3) 0.0210(3) Uani 1 1 d . . . . .
Nb18 Nb 0.35137(3) 0.25684(8) 0.29198(3) 0.0238(3) Uani 1 1 d . . . . .
Nb19 Nb 0.35871(2) 0.51250(8) 0.34991(3) 0.0215(3) Uani 1 1 d . . . . .
Nb20 Nb 0.38505(3) 0.42007(8) 0.30442(3) 0.0239(3) Uani 1 1 d . . . . .
Nb21 Nb 0.32662(3) 0.42137(8) 0.30875(3) 0.0231(3) Uani 1 1 d . . . . .
Nb22 Nb 0.32815(3) 0.09803(8) 0.31994(3) 0.0253(3) Uani 1 1 d . . . . .
Nb23 Nb 0.36166(3) 0.03132(8) 0.36601(3) 0.0253(3) Uani 1 1 d . . . . .
Nb24 Nb 0.38680(3) 0.10418(8) 0.31487(3) 0.0255(4) Uani 1 1 d . . . . .
Nb25 Nb 0.34855(3) 0.28430(10) 0.41529(3) 0.0358(4) Uani 1 1 d . . . . .
Nb26 Nb 0.37605(4) 0.19280(12) 0.36902(5) 0.0571(6) Uani 1 1 d . . . . .
Nb27 Nb 0.37525(4) 0.35590(14) 0.36384(5) 0.0634(6) Uani 1 1 d . . . . .
Cu1 Cu 0.28312(4) -0.04761(13) 0.41197(6) 0.0445(6) Uani 1 1 d . . . . .
Cu2 Cu 0.35571(5) 0.00193(16) 0.25908(6) 0.0566(8) Uani 1 1 d . . . . .
Cu3 Cu 0.28167(4) 0.61381(13) 0.36429(5) 0.0370(6) Uani 1 1 d . . . . .
Cu4 Cu 0.500000 0.42534(16) 0.42322(6) 0.0294(7) Uani 1 2 d S T P . .
Cu5 Cu 0.500000 0.15668(16) 0.43177(6) 0.0296(7) Uani 1 2 d S T P . .
K1 K 0.500000 0.3012(3) 0.47667(11) 0.0355(14) Uani 1 2 d S T P . .
K2 K 0.30188(8) 0.2659(2) 0.34015(9) 0.0424(11) Uani 1 1 d . . . . .
K3 K 0.41185(11) 0.500000 0.500000 0.055(2) Uani 1 2 d S T P A .
Na2 Na 0.4171(2) 0.6921(7) 0.4802(2) 0.097(4) Uani 1 1 d . . . . .
Na3 Na 0.4302(4) 1.0247(10) 0.6428(4) 0.167(7) Uani 1 1 d . U . . .
Na4 Na 0.500000 0.2137(10) 0.3511(4) 0.090(6) Uani 1 2 d S T P . .
O1 O 0.45764(18) 0.2151(6) 0.3867(2) 0.023(2) Uani 1 1 d . . . . .
O2 O 0.31495(16) 0.2841(5) 0.42056(19) 0.014(2) Uani 1 1 d . . . . .
O3 O 0.42935(17) 0.2723(6) 0.3480(2) 0.021(2) Uani 1 1 d . . . . .
O4 O 0.28662(18) 0.2044(5) 0.3869(2) 0.020(2) Uani 1 1 d . . . . .
O5 O 0.47369(18) 0.3640(6) 0.4347(2) 0.025(3) Uani 1 1 d . . . . .
O6 O 0.37872(17) 0.2878(5) 0.43274(19) 0.016(2) Uani 1 1 d . . . . .
O7 O 0.500000 0.2862(8) 0.4003(3) 0.028(4) Uani 1 2 d S T P . .
O8 O 0.45686(18) 0.3484(5) 0.38222(19) 0.020(2) Uani 1 1 d . . . . .
O9 O 0.38333(17) 0.1450(5) 0.4372(2) 0.020(2) Uani 1 1 d . . . . .
O10 O 0.35067(16) 0.3505(5) 0.38957(19) 0.016(2) Uani 1 1 d . . . . .
O11 O 0.40409(16) 0.3579(5) 0.38510(19) 0.017(2) Uani 1 1 d . . . . .
O12 O 0.35768(18) 0.4044(5) 0.3370(2) 0.020(2) Uani 1 1 d . . . . .
O13 O 0.28571(18) 0.3459(5) 0.38200(19) 0.018(2) Uani 1 1 d . . . . .
O14 O 0.33438(18) 0.0713(6) 0.3905(2) 0.025(3) Uani 1 1 d . . . . .
O15 O 0.33202(18) 0.4818(5) 0.3764(2) 0.022(2) Uani 1 1 d . . . . .
O16 O 0.37970(17) 0.1996(6) 0.30109(19) 0.021(2) Uani 1 1 d . . . . .
O17 O 0.37413(18) 0.2702(6) 0.35011(19) 0.021(2) Uani 1 1 d . . . . .
O18 O 0.35944(17) 0.1326(5) 0.3463(2) 0.019(2) Uani 1 1 d . . . . .
O19 O 0.27657(17) 0.3523(5) 0.4350(2) 0.019(2) Uani 1 1 d . . . . .
O20 O 0.47442(18) 0.2214(6) 0.4393(2) 0.022(2) Uani 1 1 d . . . . .
O21 O 0.31285(18) 0.4267(6) 0.4135(2) 0.021(2) Uani 1 1 d . . . . .
O22 O 0.38151(17) 0.4318(6) 0.42736(19) 0.019(2) Uani 1 1 d . . . . .
O23 O 0.40540(19) 0.3659(6) 0.3308(2) 0.027(3) Uani 1 1 d . . . . .
O24 O 0.31027(18) 0.2952(6) 0.4703(2) 0.022(2) Uani 1 1 d . . . . .
O25 O 0.41014(18) 0.3785(6) 0.4672(2) 0.022(2) Uani 1 1 d . . . . .
O26 O 0.43106(17) 0.4322(5) 0.4247(2) 0.022(2) Uani 1 1 d . . . . .
O27 O 0.27736(19) 0.2183(5) 0.4394(2) 0.023(2) Uani 1 1 d . . . . .
O28 O 0.35144(17) 0.2069(5) 0.39403(18) 0.016(2) Uani 1 1 d . . . . .
O29 O 0.33001(19) 0.3252(6) 0.3024(2) 0.026(3) Uani 1 1 d . . . . .
O30 O 0.45090(17) 0.3030(6) 0.4773(2) 0.024(3) Uani 1 1 d . . . . .
O31 O 0.31480(18) 0.1385(5) 0.4237(2) 0.021(2) Uani 1 1 d . . . . .
O32 O 0.43669(18) 0.2902(6) 0.4295(2) 0.025(3) Uani 1 1 d . . . . .
O33 O 0.42746(19) 0.4606(5) 0.3695(2) 0.023(2) Uani 1 1 d . . . . .
O34 O 0.37538(18) 0.4677(7) 0.3817(2) 0.030(3) Uani 1 1 d . . . . .
O35 O 0.40460(18) 0.2029(5) 0.3902(2) 0.019(2) Uani 1 1 d . . . . .
O36 O 0.34412(18) 0.3783(5) 0.4409(2) 0.022(2) Uani 1 1 d . . . . .
O37 O 0.37699(19) 0.0912(6) 0.3938(2) 0.028(3) Uani 1 1 d . . . . .
O38 O 0.33090(19) 0.1884(6) 0.3054(2) 0.027(3) Uani 1 1 d . . . . .
O39 O 0.4059(2) 0.1698(6) 0.3386(2) 0.030(3) Uani 1 1 d . . . . .
O40 O 0.30923(18) 0.1299(6) 0.3496(2) 0.025(3) Uani 1 1 d . . . . .
O41 O 0.42907(19) 0.0979(6) 0.3816(2) 0.027(3) Uani 1 1 d . . . . .
O42 O 0.30695(19) 0.4051(6) 0.3400(2) 0.027(3) Uani 1 1 d . . . . .
O43 O 0.41048(19) 0.2212(6) 0.4717(2) 0.025(3) Uani 1 1 d . . . . .
O44 O 0.33399(19) 0.5115(5) 0.3243(2) 0.024(2) Uani 1 1 d . . . . .
O45 O 0.34485(18) 0.2006(6) 0.4469(2) 0.025(3) Uani 1 1 d . . . . .
O46 O 0.3692(2) 0.2996(6) 0.4820(2) 0.025(3) Uani 1 1 d . . . . .
O47 O 0.43215(18) 0.1498(6) 0.4348(2) 0.027(3) Uani 1 1 d . . . . .
O48 O 0.35593(19) 0.4370(6) 0.2865(2) 0.026(3) Uani 1 1 d . . . . .
O49 O 0.45496(19) 0.4443(6) 0.4748(2) 0.026(3) Uani 1 1 d . . . . .
O50 O 0.27907(18) 0.4894(5) 0.3757(2) 0.018(2) Uani 1 1 d . . . . .
O51 O 0.30302(18) 0.4370(6) 0.4706(2) 0.027(3) Uani 1 1 d . . . . .
O52 O 0.38817(19) 0.0342(6) 0.3416(2) 0.031(3) Uani 1 1 d . . . . .
O53 O 0.38536(18) 0.5023(6) 0.3257(2) 0.023(2) Uani 1 1 d . . . . .
O54 O 0.3675(2) 0.4403(6) 0.4827(2) 0.031(3) Uani 1 1 d . . . . .
O55 O 0.24455(18) 0.2767(6) 0.4017(2) 0.026(3) Uani 1 1 d . . . . .
O56 O 0.3582(2) 0.0765(6) 0.2991(2) 0.032(3) Uani 1 1 d . . . . .
O57 O 0.3372(2) 0.0180(6) 0.3411(2) 0.028(3) Uani 1 1 d . . . . .
O58 O 0.34631(19) 0.5272(6) 0.4272(2) 0.026(3) Uani 1 1 d . . . . .
O59 O 0.4564(2) 0.1611(6) 0.4855(2) 0.033(3) Uani 1 1 d . . . . .
O60 O 0.3043(2) 0.4441(7) 0.2865(2) 0.035(3) Uani 1 1 d . . . . .
O61 O 0.4248(2) 0.2595(7) 0.2943(2) 0.032(3) Uani 1 1 d . . . . .
O62 O 0.3061(2) 0.0653(6) 0.2991(2) 0.035(3) Uani 1 1 d . . . . .
O63 O 0.4088(2) 0.0771(7) 0.2921(2) 0.035(3) Uani 1 1 d . . . . .
O64 O 0.3494(2) 0.2513(7) 0.2577(2) 0.035(3) Uani 1 1 d . . . . .
O65 O 0.28127(18) 0.0603(5) 0.3893(2) 0.027(3) Uani 1 1 d . . . . .
O66 O 0.40955(19) 0.5491(6) 0.4089(2) 0.029(3) Uani 1 1 d . . . . .
O67 O 0.4561(2) 0.1468(7) 0.3393(2) 0.037(3) Uani 1 1 d . . . . .
O68 O 0.37036(19) 0.1598(6) 0.4932(2) 0.030(3) Uani 1 1 d . . . . .
O69 O 0.4548(2) 0.3948(7) 0.3311(3) 0.038(3) Uani 1 1 d . . . . .
O70 O 0.3606(2) 0.5993(6) 0.3577(3) 0.035(3) Uani 1 1 d . . . . .
O71 O 0.4121(2) 0.0245(6) 0.4256(3) 0.038(3) Uani 1 1 d . . . . .
O72 O 0.3491(2) 0.0493(7) 0.4427(3) 0.040(3) Uani 1 1 d . . . . .
O73 O 0.4065(2) 0.4383(7) 0.2807(2) 0.040(3) Uani 1 1 d . . . . .
O74 O 0.3655(2) -0.0478(7) 0.3807(3) 0.038(3) Uani 1 1 d . . . . .
O75 O 0.3046(2) 0.1543(7) 0.4803(2) 0.040(3) Uani 1 1 d . . . . .
O76 O 0.37885(19) 0.3192(6) 0.2974(2) 0.026(3) Uani 1 1 d . . . . .
C1 C 0.3551(5) 0.1081(13) 0.2225(5) 0.063(7) Uani 1 1 d . . . . .
C2 C 0.2798(6) 0.0026(17) 0.4634(5) 0.087(10) Uani 1 1 d . . . . .
C3 C 0.2551(5) 0.0191(17) 0.4511(5) 0.086(10) Uani 1 1 d . . . . .
C4 C 0.2872(4) -0.0833(15) 0.3582(5) 0.063(7) Uani 1 1 d . . . . .
C5 C 0.3100(4) -0.1141(12) 0.3712(7) 0.075(10) Uani 1 1 d . . . . .
C6 C 0.5124(6) 0.524(2) 0.3842(8) 0.118(13) Uani 1 1 d . U . . .
C7 C 0.4878(5) 0.0443(16) 0.4015(6) 0.083(9) Uani 1 1 d . U . . .
C8 C 0.2577(6) 0.5627(19) 0.3201(6) 0.094(11) Uani 1 1 d . . . . .
C9 C 0.2783(4) 0.5977(14) 0.3093(5) 0.058(7) Uani 1 1 d . . . . .
C10 C 0.2837(3) 0.6140(12) 0.4197(4) 0.047(6) Uani 1 1 d . . . . .
C11 C 0.3070(3) 0.6447(13) 0.4110(4) 0.046(6) Uani 1 1 d . . . . .
C12 C 0.3534(7) -0.1101(19) 0.2936(9) 0.115(14) Uani 1 1 d . . . . .
C13 C 0.3770(13) -0.101(4) 0.2885(14) 0.21(3) Uani 1 1 d . U . . .
C14 C 0.3322(5) 0.1053(15) 0.2377(5) 0.075(9) Uani 1 1 d . . . . .
N1 N 0.3744(5) 0.0761(14) 0.2407(5) 0.099(9) Uani 1 1 d . . . . .
N2 N 0.4761(3) 0.0938(9) 0.4172(3) 0.041(4) Uani 1 1 d . . . . .
N3 N 0.2972(4) -0.0048(10) 0.4440(3) 0.056(6) Uani 1 1 d . . . . .
N4 N 0.2524(3) -0.0272(8) 0.4280(3) 0.044(4) Uani 1 1 d . . . . .
N5 N 0.3147(3) -0.0714(10) 0.3963(5) 0.061(6) Uani 1 1 d . . . . .
N6 N 0.2685(3) -0.0842(8) 0.3785(4) 0.040(4) Uani 1 1 d . . . . .
N7 N 0.3836(4) -0.0493(11) 0.2712(4) 0.069(6) Uani 1 1 d . . . . .
N8 N 0.3367(5) -0.0748(16) 0.2801(6) 0.109(11) Uani 1 1 d . . . . .
N9 N 0.2971(3) 0.6063(9) 0.3287(3) 0.041(4) Uani 1 1 d . . . . .
N10 N 0.2663(3) 0.6284(8) 0.3992(3) 0.033(4) Uani 1 1 d . . . . .
N11 N 0.2518(3) 0.5995(10) 0.3455(3) 0.048(5) Uani 1 1 d . . . . .
N12 N 0.3122(3) 0.6255(8) 0.3847(3) 0.039(4) Uani 1 1 d . . . . .
N13 N 0.5236(3) 0.4804(9) 0.4045(4) 0.046(4) Uani 1 1 d . . . . .
N14 N 0.3260(4) 0.0435(13) 0.2484(5) 0.077(7) Uani 1 1 d . . . . .
O1W O 0.500000 0.4881(10) 0.4625(4) 0.042(5) Uani 1 2 d S T P . .
O2W O 0.500000 0.1093(11) 0.4742(4) 0.048(5) Uani 1 2 d S T P . .
O3W O 0.500000 0.3374(12) 0.3472(4) 0.058(6) Uiso 1 2 d S . P . .
O4W O 0.3954(4) 0.5797(10) 0.4604(3) 0.085(6) Uani 1 1 d . . . . .
OW1 O 0.3783(3) 1.0730(9) 0.5694(4) 0.075(6) Uani 1 1 d . . . . .
OW2 O 0.3737(2) 0.3593(7) 0.5896(4) 0.060(5) Uani 1 1 d . . . . .
OW3 O 0.4310(5) 0.6578(11) 0.7477(5) 0.113(8) Uani 1 1 d . . . . .
OW4 O 0.4311(4) 0.8432(9) 0.7419(4) 0.090(7) Uani 1 1 d . . . . .
OW5 O 0.3872(4) 0.9682(9) 0.5224(3) 0.075(6) Uani 1 1 d . . . . .
OW6 O 0.3056(4) 0.7043(12) 0.4779(3) 0.090(7) Uani 1 1 d . . . . .
OW7 O 0.2759(3) 0.7410(10) 0.3544(4) 0.081(6) Uani 1 1 d . . . . .
OW8 O 0.4515(4) 0.6262(12) 0.7216(4) 0.100(7) Uani 1 1 d . . . . .
OW9 O 0.2858(3) -0.1633(10) 0.4354(4) 0.080(6) Uani 1 1 d . . . . .
OW10 O 0.4073(3) 0.2824(10) 0.4106(4) 0.081(6) Uani 1 1 d . . . . .
OW11 O 0.3528(5) 0.6836(12) 0.4684(4) 0.115(9) Uani 1 1 d . . . . .
OW12 O 0.2436(4) 0.7099(12) 0.5249(5) 0.108(8) Uiso 1 1 d . . . . .
OW13 O 0.3115(5) 0.7501(12) 0.3188(4) 0.107(8) Uani 1 1 d . . . . .
OW14 O 0.2582(4) 0.3866(16) 0.3155(7) 0.150(12) Uani 1 1 d . . . . .
Na1 Na 0.3561(2) 0.5572(6) 0.4713(2) 0.029(4) Uani 0.542(19) 1 d . . P A 1
Na1A Na 0.3337(2) 0.5423(7) 0.4808(2) 0.019(4) Uani 0.458(19) 1 d . U P A 2

loop_
_atom_site_aniso_label
_atom_site_aniso_U_11
_atom_site_aniso_U_22
_atom_site_aniso_U_33
_atom_site_aniso_U_23
_atom_site_aniso_U_13
_atom_site_aniso_U_12
Nb1 0.0114(6) 0.0181(8) 0.0193(7) 0.0002(6) -0.0006(5) 0.0000(6)
Nb2 0.0122(6) 0.0178(8) 0.0197(7) -0.0036(6) -0.0005(5) -0.0004(5)
Nb3 0.0113(6) 0.0175(8) 0.0224(7) -0.0016(6) 0.0005(5) -0.0012(5)
Nb4 0.0124(6) 0.0230(8) 0.0191(7) -0.0035(6) 0.0023(5) -0.0004(6)
Nb5 0.0116(6) 0.0186(8) 0.0263(7) -0.0031(6) 0.0007(5) -0.0028(6)
Nb6 0.0098(6) 0.0214(8) 0.0275(7) -0.0050(6) 0.0002(5) 0.0001(6)
Nb7 0.0134(7) 0.0235(8) 0.0227(7) -0.0023(6) 0.0026(5) -0.0036(6)
Nb8 0.0131(6) 0.0225(8) 0.0185(7) -0.0060(6) -0.0009(5) 0.0008(6)
Nb9 0.0146(7) 0.0164(8) 0.0265(7) -0.0022(6) -0.0002(6) -0.0019(6)
Nb10 0.0162(7) 0.0240(8) 0.0202(7) 0.0025(6) 0.0028(5) 0.0004(6)
Nb11 0.0147(7) 0.0178(8) 0.0265(7) 0.0009(6) 0.0000(6) -0.0006(6)
Nb12 0.0147(7) 0.0229(8) 0.0265(7) -0.0052(6) 0.0020(6) 0.0017(6)
Nb13 0.0135(7) 0.0259(9) 0.0252(7) -0.0077(6) -0.0014(6) -0.0004(6)
Nb14 0.0154(7) 0.0246(8) 0.0199(7) 0.0012(6) 0.0009(5) 0.0002(6)
Nb15 0.0148(7) 0.0290(9) 0.0191(7) -0.0038(6) 0.0014(5) -0.0007(6)
Nb16 0.0147(7) 0.0271(9) 0.0252(7) 0.0003(6) -0.0019(6) 0.0011(6)
Nb17 0.0136(7) 0.0192(8) 0.0301(8) -0.0013(6) -0.0006(6) 0.0011(6)
Nb18 0.0196(7) 0.0343(9) 0.0176(7) -0.0044(6) 0.0007(6) -0.0020(7)
Nb19 0.0176(7) 0.0201(8) 0.0270(8) 0.0045(6) 0.0016(6) -0.0015(6)
Nb20 0.0191(7) 0.0308(9) 0.0218(7) 0.0061(6) 0.0023(6) -0.0016(6)
Nb21 0.0194(7) 0.0294(9) 0.0204(7) 0.0052(6) 0.0000(6) 0.0004(6)
Nb22 0.0178(7) 0.0296(9) 0.0284(8) -0.0125(7) 0.0006(6) -0.0027(6)
Nb23 0.0185(7) 0.0190(8) 0.0383(9) -0.0076(7) 0.0027(6) 0.0006(6)
Nb24 0.0181(7) 0.0281(9) 0.0303(8) -0.0129(7) 0.0035(6) -0.0005(6)
Nb25 0.0244(8) 0.0531(12) 0.0300(9) -0.0058(8) 0.0009(7) -0.0003(8)
Nb26 0.0484(12) 0.0583(15) 0.0646(14) -0.0127(11) -0.0070(10) 0.0025(11)
Nb27 0.0525(13) 0.0723(17) 0.0654(15) 0.0072(13) -0.0050(11) -0.0071(12)
Cu1 0.0277(12) 0.0371(15) 0.0686(17) 0.0103(13) -0.0118(12) -0.0120(11)
Cu2 0.0411(15) 0.0565(19) 0.072(2) -0.0229(16) -0.0027(13) 0.0045(14)
Cu3 0.0296(12) 0.0451(15) 0.0363(12) 0.0024(11) 0.0034(10) 0.0108(11)
Cu4 0.0195(14) 0.0258(17) 0.0430(18) -0.0046(14) 0.000 0.000
Cu5 0.0180(14) 0.0260(17) 0.0449(18) -0.0050(14) 0.000 0.000
K1 0.021(3) 0.049(4) 0.037(3) -0.005(3) 0.000 0.000
K2 0.057(3) 0.029(2) 0.041(2) -0.0023(19) 0.024(2) -0.001(2)
K3 0.034(3) 0.072(5) 0.058(4) -0.037(4) 0.000 0.000
Na2 0.107(10) 0.106(10) 0.078(8) -0.022(7) -0.013(7) -0.018(8)
Na3 0.163(10) 0.140(10) 0.199(11) -0.037(8) 0.040(8) -0.036(8)
Na4 0.019(6) 0.135(16) 0.116(13) -0.037(12) 0.000 0.000
O1 0.012(5) 0.026(7) 0.032(6) -0.011(5) 0.006(5) 0.001(5)
O2 0.003(4) 0.016(6) 0.022(5) 0.002(4) 0.000(4) -0.003(4)
O3 0.009(5) 0.030(7) 0.024(6) -0.007(5) -0.005(4) -0.008(5)
O4 0.021(5) 0.017(6) 0.021(5) -0.005(5) -0.004(4) 0.006(5)
O5 0.016(5) 0.031(7) 0.027(6) -0.014(5) -0.001(5) 0.000(5)
O6 0.014(5) 0.019(6) 0.015(5) 0.000(4) 0.000(4) 0.004(4)
O7 0.023(8) 0.026(10) 0.034(9) -0.007(8) 0.000 0.000
O8 0.025(6) 0.015(6) 0.020(5) 0.000(4) 0.011(4) -0.009(5)
O9 0.012(5) 0.016(6) 0.034(6) -0.002(5) -0.004(4) 0.001(4)
O10 0.008(5) 0.018(6) 0.023(5) -0.004(4) 0.004(4) 0.000(4)
O11 0.006(5) 0.027(6) 0.018(5) -0.008(5) 0.004(4) -0.003(4)
O12 0.022(6) 0.019(6) 0.020(5) 0.006(5) 0.000(4) -0.002(5)
O13 0.018(5) 0.015(6) 0.021(5) 0.000(4) 0.005(4) -0.009(4)
O14 0.014(5) 0.027(7) 0.033(6) -0.008(5) 0.002(5) 0.002(5)
O15 0.020(6) 0.019(6) 0.028(6) -0.001(5) 0.000(5) 0.002(5)
O16 0.015(5) 0.029(7) 0.018(5) -0.002(5) 0.003(4) 0.002(5)
O17 0.018(5) 0.033(7) 0.013(5) -0.005(5) 0.000(4) -0.006(5)
O18 0.010(5) 0.013(6) 0.033(6) -0.011(5) -0.002(4) -0.001(4)
O19 0.013(5) 0.020(6) 0.024(6) -0.010(5) 0.002(4) 0.001(4)
O20 0.014(5) 0.024(6) 0.029(6) -0.006(5) -0.005(4) 0.001(5)
O21 0.016(5) 0.027(7) 0.020(5) -0.007(5) 0.007(4) -0.006(5)
O22 0.011(5) 0.027(7) 0.019(5) 0.000(5) -0.003(4) 0.005(5)
O23 0.024(6) 0.028(7) 0.030(6) 0.001(5) -0.008(5) 0.002(5)
O24 0.018(5) 0.025(6) 0.023(6) -0.006(5) -0.001(4) 0.004(5)
O25 0.016(5) 0.031(7) 0.019(5) -0.004(5) 0.003(4) 0.006(5)
O26 0.011(5) 0.018(6) 0.036(6) -0.012(5) 0.002(4) -0.003(4)
O27 0.025(6) 0.014(6) 0.029(6) -0.001(5) 0.006(5) -0.010(5)
O28 0.017(5) 0.020(6) 0.012(5) -0.005(4) 0.000(4) -0.002(4)
O29 0.026(6) 0.027(7) 0.025(6) 0.000(5) 0.005(5) -0.010(5)
O30 0.008(5) 0.032(7) 0.033(6) 0.001(5) -0.004(4) -0.006(5)
O31 0.021(6) 0.022(6) 0.020(5) 0.003(5) 0.001(4) 0.005(5)
O32 0.017(5) 0.023(7) 0.033(6) 0.002(5) 0.000(5) -0.007(5)
O33 0.025(6) 0.015(6) 0.029(6) 0.001(5) 0.002(5) -0.008(5)
O34 0.015(5) 0.058(9) 0.016(5) 0.009(5) 0.005(4) -0.002(6)
O35 0.023(6) 0.016(6) 0.020(5) -0.010(4) -0.003(4) -0.003(5)
O36 0.020(6) 0.016(6) 0.030(6) -0.003(5) -0.004(5) -0.004(5)
O37 0.016(6) 0.021(7) 0.046(7) -0.006(5) 0.001(5) -0.005(5)
O38 0.021(6) 0.036(7) 0.025(6) -0.010(5) 0.000(5) -0.002(5)
O39 0.035(7) 0.025(7) 0.031(6) -0.002(5) -0.008(5) 0.004(5)
O40 0.015(5) 0.028(7) 0.031(6) -0.002(5) -0.004(5) 0.001(5)
O41 0.018(6) 0.023(7) 0.041(7) -0.013(5) 0.000(5) 0.002(5)
O42 0.022(6) 0.028(7) 0.030(6) 0.002(5) -0.003(5) -0.006(5)
O43 0.020(6) 0.032(7) 0.025(6) -0.002(5) -0.003(5) 0.000(5)
O44 0.029(6) 0.016(6) 0.025(6) 0.010(5) -0.006(5) -0.005(5)
O45 0.010(5) 0.037(7) 0.029(6) -0.002(5) 0.000(4) -0.002(5)
O46 0.027(6) 0.025(7) 0.024(6) -0.001(5) 0.005(5) 0.006(5)
O47 0.016(5) 0.037(7) 0.029(6) 0.000(5) -0.001(5) 0.001(5)
O48 0.023(6) 0.037(7) 0.019(5) 0.005(5) -0.001(5) 0.008(5)
O49 0.016(5) 0.033(7) 0.030(6) -0.009(5) -0.003(5) -0.007(5)
O50 0.019(5) 0.014(6) 0.022(5) -0.001(4) -0.002(4) 0.003(4)
O51 0.013(5) 0.038(8) 0.030(6) -0.016(5) 0.002(5) 0.004(5)
O52 0.017(6) 0.030(7) 0.046(7) -0.009(6) 0.001(5) -0.005(5)
O53 0.020(6) 0.022(6) 0.027(6) 0.002(5) 0.003(5) -0.002(5)
O54 0.027(6) 0.034(7) 0.031(6) -0.013(6) 0.006(5) -0.001(5)
O55 0.016(5) 0.025(7) 0.039(7) 0.003(5) -0.002(5) 0.004(5)
O56 0.036(7) 0.034(8) 0.026(6) -0.013(5) -0.002(5) -0.003(6)
O57 0.029(6) 0.017(6) 0.039(7) -0.007(5) 0.007(5) -0.005(5)
O58 0.019(6) 0.032(7) 0.028(6) -0.009(5) 0.000(5) -0.001(5)
O59 0.021(6) 0.041(8) 0.036(7) 0.009(6) 0.005(5) 0.011(6)
O60 0.021(6) 0.045(8) 0.040(7) 0.013(6) 0.001(5) 0.006(6)
O61 0.021(6) 0.043(8) 0.032(7) -0.006(6) 0.002(5) 0.013(6)
O62 0.037(7) 0.036(8) 0.033(7) -0.013(6) -0.004(6) 0.002(6)
O63 0.031(7) 0.040(8) 0.036(7) -0.016(6) 0.005(5) 0.002(6)
O64 0.030(6) 0.036(8) 0.039(7) 0.004(6) 0.004(5) -0.004(6)
O65 0.015(5) 0.012(6) 0.054(8) 0.005(5) 0.000(5) -0.006(5)
O66 0.020(6) 0.022(7) 0.043(7) 0.000(5) 0.010(5) 0.001(5)
O67 0.024(6) 0.048(9) 0.039(7) -0.016(6) 0.013(5) -0.006(6)
O68 0.021(6) 0.044(8) 0.024(6) 0.010(5) 0.007(5) -0.004(5)
O69 0.034(7) 0.036(8) 0.042(7) 0.004(6) 0.013(6) 0.000(6)
O70 0.019(6) 0.026(7) 0.060(8) 0.009(6) 0.008(6) -0.004(5)
O71 0.040(7) 0.012(6) 0.062(9) 0.006(6) 0.005(7) 0.007(6)
O72 0.033(7) 0.032(8) 0.053(8) 0.020(6) -0.008(6) -0.003(6)
O73 0.032(7) 0.053(9) 0.035(7) 0.001(6) 0.010(6) -0.006(6)
O74 0.035(7) 0.033(8) 0.046(8) -0.004(6) 0.003(6) 0.001(6)
O75 0.029(7) 0.058(10) 0.032(7) 0.015(6) -0.002(5) 0.001(6)
O76 0.021(6) 0.035(7) 0.023(6) 0.001(5) 0.004(5) -0.001(5)
C1 0.085(19) 0.062(17) 0.043(13) -0.010(12) -0.013(13) 0.003(14)
C2 0.11(2) 0.10(2) 0.055(16) -0.020(16) -0.004(17) -0.01(2)
C3 0.074(19) 0.12(3) 0.067(17) -0.020(18) -0.029(15) 0.029(19)
C4 0.032(11) 0.09(2) 0.067(16) -0.011(15) 0.013(11) -0.005(12)
C5 0.017(10) 0.036(14) 0.17(3) 0.025(17) 0.007(14) 0.006(9)
C6 0.112(15) 0.120(15) 0.121(15) 0.014(10) -0.001(9) 0.003(9)
C7 0.077(11) 0.083(12) 0.089(12) -0.023(9) 0.001(9) 0.003(9)
C8 0.07(2) 0.14(3) 0.071(19) 0.00(2) -0.014(16) 0.03(2)
C9 0.043(13) 0.078(19) 0.054(14) 0.017(13) 0.004(11) 0.016(12)
C10 0.024(10) 0.066(16) 0.052(12) -0.001(11) 0.000(9) -0.011(10)
C11 0.022(9) 0.086(18) 0.030(10) -0.014(11) 0.010(8) 0.014(10)
C12 0.10(3) 0.08(3) 0.17(4) 0.02(3) 0.01(3) -0.03(2)
C13 0.20(3) 0.21(3) 0.21(3) 0.005(10) 0.000(10) 0.001(10)
C14 0.10(2) 0.08(2) 0.045(13) 0.002(13) 0.007(14) -0.055(18)
N1 0.14(2) 0.10(2) 0.058(14) -0.016(14) -0.039(15) -0.008(18)
N2 0.017(7) 0.043(11) 0.064(11) -0.019(9) -0.005(7) -0.002(7)
N3 0.074(13) 0.055(12) 0.040(10) 0.005(9) -0.007(9) -0.048(11)
N4 0.034(9) 0.036(10) 0.060(11) -0.007(8) -0.003(8) -0.018(8)
N5 0.019(8) 0.052(13) 0.111(17) 0.002(12) 0.003(10) -0.006(8)
N6 0.030(8) 0.021(9) 0.069(12) 0.002(8) 0.005(8) -0.001(7)
N7 0.105(18) 0.065(15) 0.039(11) -0.014(10) 0.003(11) 0.014(13)
N8 0.09(2) 0.13(3) 0.10(2) 0.030(19) 0.033(16) 0.057(19)
N9 0.037(9) 0.050(11) 0.036(9) -0.001(8) 0.008(7) 0.001(8)
N10 0.041(9) 0.030(9) 0.027(8) -0.006(7) 0.007(7) 0.006(7)
N11 0.029(8) 0.080(14) 0.034(9) 0.010(9) 0.001(7) 0.009(9)
N12 0.018(7) 0.043(10) 0.057(10) -0.004(8) -0.003(7) 0.009(7)
N13 0.027(8) 0.047(11) 0.064(12) 0.017(9) 0.002(8) 0.000(8)
N14 0.057(13) 0.091(18) 0.084(16) -0.040(14) -0.011(12) -0.010(13)
O1W 0.020(9) 0.051(13) 0.054(12) -0.018(10) 0.000 0.000
O2W 0.048(12) 0.061(15) 0.034(10) -0.004(10) 0.000 0.000
O4W 0.109(15) 0.091(15) 0.055(10) -0.035(10) 0.016(10) -0.049(13)
OW1 0.068(11) 0.058(11) 0.098(14) 0.042(10) 0.033(10) 0.001(9)
OW2 0.029(7) 0.018(7) 0.132(15) -0.029(9) 0.019(8) 0.002(6)
OW3 0.13(2) 0.073(15) 0.13(2) -0.012(14) -0.046(17) -0.006(14)
OW4 0.095(15) 0.049(12) 0.125(18) 0.011(12) -0.034(13) 0.003(11)
OW5 0.106(15) 0.080(13) 0.040(9) 0.031(9) 0.009(9) -0.016(11)
OW6 0.101(15) 0.15(2) 0.021(8) -0.002(10) -0.005(9) 0.012(14)
OW7 0.090(14) 0.069(13) 0.083(13) -0.026(10) 0.041(11) -0.019(11)
OW8 0.134(19) 0.112(18) 0.055(11) -0.010(12) -0.015(12) 0.025(15)
OW9 0.079(13) 0.089(15) 0.071(12) 0.000(10) -0.041(10) -0.027(11)
OW10 0.077(13) 0.065(13) 0.100(15) -0.013(11) -0.008(11) 0.007(10)
OW11 0.18(2) 0.114(19) 0.048(11) -0.017(12) -0.057(14) -0.012(17)
OW13 0.14(2) 0.100(18) 0.082(15) 0.014(13) 0.033(14) -0.003(16)
OW14 0.056(14) 0.16(3) 0.23(3) 0.02(2) -0.018(17) 0.016(16)
Na1 0.040(8) 0.029(8) 0.017(6) -0.013(5) -0.009(5) 0.002(6)
Na1A 0.027(6) 0.017(6) 0.012(5) -0.007(4) -0.004(4) -0.006(4)

loop_
_atom_type_symbol
_atom_type_description
_atom_type_scat_dispersion_real
_atom_type_scat_dispersion_imag
_atom_type_scat_source
O O 0.0106 0.0060 'International Tables Vol C Tables 4.2.6.8 and 6.1.1.4'
Nb Nb -2.0727 0.6215 'International Tables Vol C Tables 4.2.6.8 and 6.1.1.4'
Cu Cu 0.3201 1.2651 'International Tables Vol C Tables 4.2.6.8 and 6.1.1.4'
K K 0.2009 0.2494 'International Tables Vol C Tables 4.2.6.8 and 6.1.1.4'
Na Na 0.0362 0.0249 'International Tables Vol C Tables 4.2.6.8 and 6.1.1.4'
C C 0.0033 0.0016 'International Tables Vol C Tables 4.2.6.8 and 6.1.1.4'
N N 0.0061 0.0033 'International Tables Vol C Tables 4.2.6.8 and 6.1.1.4'
H H 0.0000 0.0000 'International Tables Vol C Tables 4.2.6.8 and 6.1.1.4'

loop_
_geom_angle_atom_site_label_1
_geom_angle_atom_site_label_2
_geom_angle_atom_site_label_3
_geom_angle
_geom_angle_site_symmetry_1
_geom_angle_site_symmetry_3
_geom_angle_publ_flag
O50 Nb1 O13 106.4(5) . . ?
O50 Nb1 O42 107.0(5) . . ?
O13 Nb1 O42 91.0(5) . . ?
O50 Nb1 O21 104.3(5) . . ?
O13 Nb1 O21 88.4(4) . . ?
O42 Nb1 O21 147.5(4) . . ?
O50 Nb1 O15 104.2(5) . . ?
O13 Nb1 O15 147.6(4) . . ?
O42 Nb1 O15 90.1(4) . . ?
O21 Nb1 O15 73.9(4) . . ?
O50 Nb1 Nb2 119.3(3) . . ?
O13 Nb1 Nb2 114.3(3) . . ?
O42 Nb1 Nb2 114.9(3) . . ?
O21 Nb1 Nb2 38.6(3) . . ?
O15 Nb1 Nb2 38.2(3) . . ?
O50 Nb1 K2 128.1(3) . . ?
O13 Nb1 K2 47.3(3) . . ?
O42 Nb1 K2 46.9(4) . . ?
O21 Nb1 K2 116.0(3) . . ?
O15 Nb1 K2 117.1(3) . . ?
Nb2 Nb1 K2 112.66(9) . . ?
O58 Nb2 O22 92.8(5) . . ?
O58 Nb2 O15 97.1(5) . . ?
O22 Nb2 O15 143.9(4) . . ?
O58 Nb2 O21 95.8(5) . . ?
O22 Nb2 O21 141.7(4) . . ?
O15 Nb2 O21 71.6(4) . . ?
O58 Nb2 O34 105.7(5) . . ?
O22 Nb2 O34 72.0(4) . . ?
O15 Nb2 O34 71.9(4) . . ?
O21 Nb2 O34 139.5(4) . . ?
O58 Nb2 O36 104.1(5) . . ?
O22 Nb2 O36 71.3(4) . . ?
O15 Nb2 O36 137.9(4) . . ?
O21 Nb2 O36 70.4(4) . . ?
O34 Nb2 O36 133.2(4) . . ?
O58 Nb2 O10 177.4(4) . . ?
O22 Nb2 O10 88.7(4) . . ?
O15 Nb2 O10 82.9(4) . . ?
O21 Nb2 O10 81.7(4) . . ?
O34 Nb2 O10 76.8(4) . . ?
O36 Nb2 O10 74.4(4) . . ?
O58 Nb2 Nb1 108.9(4) . . ?
O22 Nb2 Nb1 158.3(3) . . ?
O15 Nb2 Nb1 37.2(3) . . ?
O21 Nb2 Nb1 37.3(3) . . ?
O34 Nb2 Nb1 102.5(3) . . ?
O36 Nb2 Nb1 101.0(3) . . ?
O10 Nb2 Nb1 69.6(2) . . ?
O58 Nb2 Na1 28.8(4) . . ?
O22 Nb2 Na1 71.2(3) . . ?
O15 Nb2 Na1 125.7(4) . . ?
O21 Nb2 Na1 100.8(3) . . ?
O34 Nb2 Na1 114.6(4) . . ?
O36 Nb2 Na1 79.2(3) . . ?
O10 Nb2 Na1 150.9(3) . . ?
Nb1 Nb2 Na1 128.4(2) . . ?
O55 Nb3 O4 101.0(5) . . ?
O55 Nb3 O13 100.8(5) . . ?
O4 Nb3 O13 93.6(4) . . ?
O55 Nb3 O19 99.9(5) . . ?
O4 Nb3 O19 158.4(4) . . ?
O13 Nb3 O19 87.8(4) . . ?
O55 Nb3 O27 99.8(5) . . ?
O4 Nb3 O27 87.2(4) . . ?
O13 Nb3 O27 158.8(4) . . ?
O19 Nb3 O27 83.9(4) . . ?
O55 Nb3 O2 173.9(5) . . ?
O4 Nb3 O2 83.1(4) . . ?
O13 Nb3 O2 83.3(4) . . ?
O19 Nb3 O2 75.6(4) . . ?
O27 Nb3 O2 75.8(4) . . ?
O55 Nb3 Nb4 131.7(4) . . ?
O4 Nb3 Nb4 127.0(3) . . ?
O13 Nb3 Nb4 82.5(3) . . ?
O19 Nb3 Nb4 31.8(3) . . ?
O27 Nb3 Nb4 80.1(3) . . ?
O2 Nb3 Nb4 43.9(2) . . ?
O55 Nb3 Nb10 131.3(4) . . ?
O4 Nb3 Nb10 82.5(3) . . ?
O13 Nb3 Nb10 127.7(3) . . ?
O19 Nb3 Nb10 79.7(3) . . ?
O27 Nb3 Nb10 31.5(3) . . ?
O2 Nb3 Nb10 44.4(2) . . ?
Nb4 Nb3 Nb10 60.75(4) . . ?
O55 Nb3 K2 102.7(4) . . ?
O4 Nb3 K2 46.8(3) . . ?
O13 Nb3 K2 47.0(3) . . ?
O19 Nb3 K2 132.2(3) . . ?
O27 Nb3 K2 131.7(3) . . ?
O2 Nb3 K2 83.3(3) . . ?
Nb4 Nb3 K2 112.99(8) . . ?
Nb10 Nb3 K2 113.26(9) . . ?
O51 Nb4 O19 104.3(5) . . ?
O51 Nb4 O24 101.4(5) . . ?
O19 Nb4 O24 95.9(5) . . ?
O51 Nb4 O21 101.1(5) . . ?
O19 Nb4 O21 87.7(4) . . ?
O24 Nb4 O21 155.6(4) . . ?
O51 Nb4 O36 102.1(5) . . ?
O19 Nb4 O36 149.5(4) . . ?
O24 Nb4 O36 93.8(4) . . ?
O21 Nb4 O36 72.3(4) . . ?
O51 Nb4 O2 175.2(5) . . ?
O19 Nb4 O2 78.3(4) . . ?
O24 Nb4 O2 74.2(4) . . ?
O21 Nb4 O2 83.0(4) . . ?
O36 Nb4 O2 76.6(4) . . ?
O51 Nb4 Nb3 138.2(3) . . ?
O19 Nb4 Nb3 33.9(3) . . ?
O24 Nb4 Nb3 87.6(3) . . ?
O21 Nb4 Nb3 82.0(3) . . ?
O36 Nb4 Nb3 118.2(3) . . ?
O2 Nb4 Nb3 44.5(2) . . ?
O51 Nb4 Nb10 132.2(4) . . ?
O19 Nb4 Nb10 80.2(3) . . ?
O24 Nb4 Nb10 31.9(3) . . ?
O21 Nb4 Nb10 126.7(3) . . ?
O36 Nb4 Nb10 93.4(3) . . ?
O2 Nb4 Nb10 43.8(2) . . ?
Nb3 Nb4 Nb10 59.81(4) . . ?
O51 Nb4 Nb25 144.7(3) . . ?
O19 Nb4 Nb25 110.7(3) . . ?
O24 Nb4 Nb25 79.6(3) . . ?
O21 Nb4 Nb25 76.5(3) . . ?
O36 Nb4 Nb25 43.2(3) . . ?
O2 Nb4 Nb25 33.5(2) . . ?
Nb3 Nb4 Nb25 76.92(5) . . ?
Nb10 Nb4 Nb25 60.51(5) . . ?
O66 Nb5 O26 99.4(5) . . ?
O66 Nb5 O33 99.1(5) . . ?
O26 Nb5 O33 97.6(5) . . ?
O66 Nb5 O22 101.5(5) . . ?
O26 Nb5 O22 90.8(4) . . ?
O33 Nb5 O22 156.1(4) . . ?
O66 Nb5 O34 95.2(5) . . ?
O26 Nb5 O34 159.6(5) . . ?
O33 Nb5 O34 94.1(4) . . ?
O22 Nb5 O34 72.2(4) . . ?
O66 Nb5 O11 168.9(5) . . ?
O26 Nb5 O11 90.2(4) . . ?
O33 Nb5 O11 73.8(4) . . ?
O22 Nb5 O11 83.9(4) . . ?
O34 Nb5 O11 77.1(4) . . ?
O66 Nb5 Nb7 130.4(4) . . ?
O26 Nb5 Nb7 87.2(3) . . ?
O33 Nb5 Nb7 31.7(3) . . ?
O22 Nb5 Nb7 127.6(3) . . ?
O34 Nb5 Nb7 94.2(3) . . ?
O11 Nb5 Nb7 43.8(2) . . ?
O7 Nb6 O8 96.1(6) . . ?
O7 Nb6 O1 95.2(6) . . ?
O8 Nb6 O1 87.3(5) . . ?
O7 Nb6 O32 163.9(6) . . ?
O8 Nb6 O32 96.2(4) . . ?
O1 Nb6 O32 95.7(4) . . ?
O7 Nb6 O5 89.2(6) . . ?
O8 Nb6 O5 92.0(5) . . ?
O1 Nb6 O5 175.6(4) . . ?
O32 Nb6 O5 80.0(4) . . ?
O7 Nb6 O20 88.4(6) . . ?
O8 Nb6 O20 175.3(4) . . ?
O1 Nb6 O20 90.8(5) . . ?
O32 Nb6 O20 79.7(4) . . ?
O5 Nb6 O20 89.6(5) . . ?
O7 Nb6 Nb13 125.6(5) . . ?
O8 Nb6 Nb13 92.8(3) . . ?
O1 Nb6 Nb13 138.9(3) . . ?
O32 Nb6 Nb13 43.3(3) . . ?
O5 Nb6 Nb13 36.8(3) . . ?
O20 Nb6 Nb13 85.8(3) . . ?
O7 Nb6 Nb16 125.0(5) . . ?
O8 Nb6 Nb16 138.7(3) . . ?
O1 Nb6 Nb16 92.9(3) . . ?
O32 Nb6 Nb16 42.7(3) . . ?
O5 Nb6 Nb16 84.8(3) . . ?
O20 Nb6 Nb16 37.0(3) . . ?
Nb13 Nb6 Nb16 61.28(5) . . ?
O7 Nb6 K1 76.0(5) . . ?
O8 Nb6 K1 136.8(3) . . ?
O1 Nb6 K1 135.2(4) . . ?
O32 Nb6 K1 87.9(3) . . ?
O5 Nb6 K1 46.3(3) . . ?
O20 Nb6 K1 45.9(3) . . ?
Nb13 Nb6 K1 61.81(7) . . ?
Nb16 Nb6 K1 60.90(7) . . ?
O69 Nb7 O8 98.9(5) . . ?
O69 Nb7 O33 99.8(5) . . ?
O8 Nb7 O33 96.7(5) . . ?
O69 Nb7 O3 101.6(5) . . ?
O8 Nb7 O3 88.8(4) . . ?
O33 Nb7 O3 156.8(4) . . ?
O69 Nb7 O23 95.1(5) . . ?
O8 Nb7 O23 158.8(5) . . ?
O33 Nb7 O23 96.6(5) . . ?
O3 Nb7 O23 72.7(4) . . ?
O69 Nb7 O11 170.1(5) . . ?
O8 Nb7 O11 89.6(4) . . ?
O33 Nb7 O11 74.0(4) . . ?
O3 Nb7 O11 83.5(4) . . ?
O23 Nb7 O11 78.2(4) . . ?
O69 Nb7 Nb5 132.0(4) . . ?
O8 Nb7 Nb5 86.1(3) . . ?
O33 Nb7 Nb5 32.5(3) . . ?
O3 Nb7 Nb5 126.3(3) . . ?
O23 Nb7 Nb5 96.4(3) . . ?
O11 Nb7 Nb5 43.2(3) . . ?
O69 Nb7 Nb15 95.2(4) . . ?
O8 Nb7 Nb15 124.7(3) . . ?
O33 Nb7 Nb15 132.9(3) . . ?
O3 Nb7 Nb15 36.0(3) . . ?
O23 Nb7 Nb15 37.4(3) . . ?
O11 Nb7 Nb15 83.9(2) . . ?
Nb5 Nb7 Nb15 120.92(5) . . ?
O54 Nb8 O25 101.7(5) . . ?
O54 Nb8 O46 99.5(5) . . ?
O25 Nb8 O46 97.8(5) . . ?
O54 Nb8 O22 101.3(5) . . ?
O25 Nb8 O22 91.0(4) . . ?
O46 Nb8 O22 155.2(5) . . ?
O54 Nb8 O36 92.1(5) . . ?
O25 Nb8 O36 160.2(4) . . ?
O46 Nb8 O36 93.7(4) . . ?
O22 Nb8 O36 72.3(4) . . ?
O54 Nb8 O6 163.9(5) . . ?
O25 Nb8 O6 93.6(4) . . ?
O46 Nb8 O6 73.4(4) . . ?
O22 Nb8 O6 83.0(4) . . ?
O36 Nb8 O6 74.3(4) . . ?
O54 Nb8 Nb14 131.2(4) . . ?
O25 Nb8 Nb14 88.4(4) . . ?
O46 Nb8 Nb14 31.7(3) . . ?
O22 Nb8 Nb14 126.4(3) . . ?
O36 Nb8 Nb14 93.1(3) . . ?
O6 Nb8 Nb14 43.7(2) . . ?
O54 Nb8 K3 50.0(4) . . ?
O25 Nb8 K3 52.5(3) . . ?
O46 Nb8 K3 111.3(3) . . ?
O22 Nb8 K3 92.4(3) . . ?
O36 Nb8 K3 136.3(3) . . ?
O6 Nb8 K3 145.9(3) . . ?
Nb14 Nb8 K3 126.98(6) . . ?
O65 Nb9 O40 105.7(5) . . ?
O65 Nb9 O4 104.9(5) . . ?
O40 Nb9 O4 91.6(5) . . ?
O65 Nb9 O14 104.5(5) . . ?
O40 Nb9 O14 90.2(5) . . ?
O4 Nb9 O14 148.8(5) . . ?
O65 Nb9 O31 104.7(5) . . ?
O40 Nb9 O31 148.1(4) . . ?
O4 Nb9 O31 89.6(4) . . ?
O14 Nb9 O31 73.2(4) . . ?
O65 Nb9 Nb11 120.6(4) . . ?
O40 Nb9 Nb11 114.7(3) . . ?
O4 Nb9 Nb11 115.1(3) . . ?
O14 Nb9 Nb11 38.1(3) . . ?
O31 Nb9 Nb11 38.5(3) . . ?
O65 Nb9 K2 125.7(4) . . ?
O40 Nb9 K2 47.0(4) . . ?
O4 Nb9 K2 47.6(3) . . ?
O14 Nb9 K2 118.4(3) . . ?
O31 Nb9 K2 117.9(3) . . ?
Nb11 Nb9 K2 113.65(9) . . ?
O75 Nb10 O27 104.9(5) . . ?
O75 Nb10 O24 102.0(6) . . ?
O27 Nb10 O24 96.3(4) . . ?
O75 Nb10 O31 100.9(6) . . ?
O27 Nb10 O31 88.0(4) . . ?
O24 Nb10 O31 154.7(4) . . ?
O75 Nb10 O45 101.8(5) . . ?
O27 Nb10 O45 148.6(4) . . ?
O24 Nb10 O45 94.1(4) . . ?
O31 Nb10 O45 70.8(4) . . ?
O75 Nb10 O2 174.6(5) . . ?
O27 Nb10 O2 78.2(4) . . ?
O24 Nb10 O2 73.1(4) . . ?
O31 Nb10 O2 83.5(4) . . ?
O45 Nb10 O2 76.6(4) . . ?
O75 Nb10 Nb3 138.8(4) . . ?
O27 Nb10 Nb3 33.9(3) . . ?
O24 Nb10 Nb3 86.8(3) . . ?
O31 Nb10 Nb3 82.9(3) . . ?
O45 Nb10 Nb3 117.8(3) . . ?
O2 Nb10 Nb3 44.3(2) . . ?
O75 Nb10 Nb4 132.4(5) . . ?
O27 Nb10 Nb4 80.6(3) . . ?
O24 Nb10 Nb4 31.4(3) . . ?
O31 Nb10 Nb4 126.6(3) . . ?
O45 Nb10 Nb4 93.5(3) . . ?
O2 Nb10 Nb4 43.1(2) . . ?
Nb3 Nb10 Nb4 59.43(4) . . ?
O72 Nb11 O14 96.5(6) . . ?
O72 Nb11 O9 92.2(5) . . ?
O14 Nb11 O9 143.8(4) . . ?
O72 Nb11 O31 95.3(5) . . ?
O14 Nb11 O31 71.9(4) . . ?
O9 Nb11 O31 142.1(4) . . ?
O72 Nb11 O37 105.6(6) . . ?
O14 Nb11 O37 71.0(4) . . ?
O9 Nb11 O37 72.8(4) . . ?
O31 Nb11 O37 139.0(4) . . ?
O72 Nb11 O45 104.5(6) . . ?
O14 Nb11 O45 137.6(4) . . ?
O9 Nb11 O45 72.4(4) . . ?
O31 Nb11 O45 69.8(4) . . ?
O37 Nb11 O45 134.2(4) . . ?
O72 Nb11 O28 177.8(5) . . ?
O14 Nb11 O28 82.3(4) . . ?
O9 Nb11 O28 89.8(4) . . ?
O31 Nb11 O28 82.6(4) . . ?
O37 Nb11 O28 75.7(4) . . ?
O45 Nb11 O28 75.4(4) . . ?
O72 Nb11 Nb9 109.3(4) . . ?
O14 Nb11 Nb9 37.3(3) . . ?
O9 Nb11 Nb9 158.5(3) . . ?
O31 Nb11 Nb9 38.0(3) . . ?
O37 Nb11 Nb9 101.1(3) . . ?
O45 Nb11 Nb9 100.4(3) . . ?
O28 Nb11 Nb9 68.7(2) . . ?
O67 Nb12 O1 99.3(5) . . ?
O67 Nb12 O41 99.9(6) . . ?
O1 Nb12 O41 97.0(5) . . ?
O67 Nb12 O3 101.9(6) . . ?
O1 Nb12 O3 89.3(4) . . ?
O41 Nb12 O3 156.1(4) . . ?
O67 Nb12 O39 96.0(5) . . ?
O1 Nb12 O39 159.3(5) . . ?
O41 Nb12 O39 94.0(5) . . ?
O3 Nb12 O39 73.9(4) . . ?
O67 Nb12 O35 169.0(5) . . ?
O1 Nb12 O35 90.3(4) . . ?
O41 Nb12 O35 73.5(4) . . ?
O3 Nb12 O35 83.4(4) . . ?
O39 Nb12 O35 76.1(4) . . ?
O67 Nb12 Nb17 131.5(5) . . ?
O1 Nb12 Nb17 86.3(3) . . ?
O41 Nb12 Nb17 32.0(3) . . ?
O3 Nb12 Nb17 126.5(3) . . ?
O39 Nb12 Nb17 94.0(3) . . ?
O35 Nb12 Nb17 43.4(3) . . ?
O67 Nb12 Nb15 95.1(5) . . ?
O1 Nb12 Nb15 125.3(4) . . ?
O41 Nb12 Nb15 131.9(3) . . ?
O3 Nb12 Nb15 35.9(3) . . ?
O39 Nb12 Nb15 38.9(3) . . ?
O35 Nb12 Nb15 83.5(3) . . ?
Nb17 Nb12 Nb15 120.74(5) . . ?
O67 Nb12 Na4 48.4(5) . . ?
O1 Nb12 Na4 53.1(4) . . ?
O41 Nb12 Na4 115.6(5) . . ?
O3 Nb12 Na4 86.6(4) . . ?
O39 Nb12 Na4 135.2(4) . . ?
O35 Nb12 Na4 142.2(4) . . ?
Nb17 Nb12 Na4 129.1(3) . . ?
Nb15 Nb12 Na4 108.5(3) . . ?
O49 Nb13 O30 100.0(5) . . ?
O49 Nb13 O25 99.7(5) . . ?
O30 Nb13 O25 90.9(4) . . ?
O49 Nb13 O5 95.8(5) . . ?
O30 Nb13 O5 90.5(5) . . ?
O25 Nb13 O5 163.9(4) . . ?
O49 Nb13 O26 99.9(5) . . ?
O30 Nb13 O26 160.2(4) . . ?
O25 Nb13 O26 84.9(4) . . ?
O5 Nb13 O26 88.5(4) . . ?
O49 Nb13 O32 168.7(5) . . ?
O30 Nb13 O32 75.8(4) . . ?
O25 Nb13 O32 90.8(4) . . ?
O5 Nb13 O32 74.0(4) . . ?
O26 Nb13 O32 84.9(4) . . ?
O49 Nb13 Nb6 132.9(4) . . ?
O30 Nb13 Nb6 83.6(3) . . ?
O25 Nb13 Nb6 127.3(3) . . ?
O5 Nb13 Nb6 37.1(3) . . ?
O26 Nb13 Nb6 83.7(3) . . ?
O32 Nb13 Nb6 37.0(3) . . ?
O49 Nb13 Nb16 133.1(4) . . ?
O30 Nb13 Nb16 33.5(3) . . ?
O25 Nb13 Nb16 89.0(3) . . ?
O5 Nb13 Nb16 83.3(3) . . ?
O26 Nb13 Nb16 126.9(3) . . ?
O32 Nb13 Nb16 42.4(3) . . ?
Nb6 Nb13 Nb16 59.36(5) . . ?
O49 Nb13 K1 80.5(4) . . ?
O30 Nb13 K1 46.8(3) . . ?
O25 Nb13 K1 136.0(3) . . ?
O5 Nb13 K1 51.0(3) . . ?
O26 Nb13 K1 138.9(3) . . ?
O32 Nb13 K1 89.2(3) . . ?
Nb6 Nb13 K1 68.07(10) . . ?
Nb16 Nb13 K1 62.74(10) . . ?
O49 Nb13 K3 49.6(4) . . ?
O30 Nb13 K3 104.5(3) . . ?
O25 Nb13 K3 50.7(3) . . ?
O5 Nb13 K3 143.8(3) . . ?
O26 Nb13 K3 87.8(3) . . ?
O32 Nb13 K3 141.3(3) . . ?
Nb6 Nb13 K3 171.41(7) . . ?
Nb16 Nb13 K3 126.45(6) . . ?
K1 Nb13 K3 119.65(12) . . ?
O68 Nb14 O43 101.0(5) . . ?
O68 Nb14 O46 100.4(5) . . ?
O43 Nb14 O46 97.2(5) . . ?
O68 Nb14 O9 100.7(5) . . ?
O43 Nb14 O9 90.4(4) . . ?
O46 Nb14 O9 155.7(4) . . ?
O68 Nb14 O45 94.4(5) . . ?
O43 Nb14 O45 158.8(4) . . ?
O46 Nb14 O45 94.2(5) . . ?
O9 Nb14 O45 72.3(4) . . ?
O68 Nb14 O6 166.9(4) . . ?
O43 Nb14 O6 91.5(4) . . ?
O46 Nb14 O6 74.2(4) . . ?
O9 Nb14 O6 82.5(4) . . ?
O45 Nb14 O6 74.4(4) . . ?
O68 Nb14 Nb8 132.0(4) . . ?
O43 Nb14 Nb8 86.7(4) . . ?
O46 Nb14 Nb8 31.8(3) . . ?
O9 Nb14 Nb8 126.7(3) . . ?
O45 Nb14 Nb8 93.7(3) . . ?
O6 Nb14 Nb8 44.5(3) . . ?
O61 Nb15 O3 93.4(5) . . ?
O61 Nb15 O76 96.4(5) . . ?
O3 Nb15 O76 143.7(5) . . ?
O61 Nb15 O16 95.0(5) . . ?
O3 Nb15 O16 143.5(4) . . ?
O76 Nb15 O16 70.2(4) . . ?
O61 Nb15 O23 104.2(5) . . ?
O3 Nb15 O23 72.5(4) . . ?
O76 Nb15 O23 71.2(4) . . ?
O16 Nb15 O23 138.4(4) . . ?
O61 Nb15 O39 104.4(5) . . ?
O3 Nb15 O39 72.2(4) . . ?
O76 Nb15 O39 137.4(4) . . ?
O16 Nb15 O39 71.4(4) . . ?
O23 Nb15 O39 135.3(4) . . ?
O61 Nb15 O17 176.4(5) . . ?
O3 Nb15 O17 90.1(4) . . ?
O76 Nb15 O17 81.2(4) . . ?
O16 Nb15 O17 81.7(4) . . ?
O23 Nb15 O17 77.7(4) . . ?
O39 Nb15 O17 75.9(4) . . ?
O61 Nb15 Nb18 107.9(4) . . ?
O3 Nb15 Nb18 158.7(3) . . ?
O76 Nb15 Nb18 36.3(3) . . ?
O16 Nb15 Nb18 36.7(3) . . ?
O23 Nb15 Nb18 101.7(3) . . ?
O39 Nb15 Nb18 101.3(3) . . ?
O17 Nb15 Nb18 68.6(2) . . ?
O61 Nb15 Nb26 148.5(4) . . ?
O3 Nb15 Nb26 78.7(3) . . ?
O76 Nb15 Nb26 108.1(3) . . ?
O16 Nb15 Nb26 75.8(3) . . ?
O23 Nb15 Nb26 102.4(3) . . ?
O39 Nb15 Nb26 44.1(3) . . ?
O17 Nb15 Nb26 31.8(3) . . ?
Nb18 Nb15 Nb26 82.80(6) . . ?
O61 Nb15 Nb12 94.9(4) . . ?
O3 Nb15 Nb12 35.8(3) . . ?
O76 Nb15 Nb12 168.7(3) . . ?
O16 Nb15 Nb12 108.0(3) . . ?
O23 Nb15 Nb12 106.8(3) . . ?
O39 Nb15 Nb12 37.3(3) . . ?
O17 Nb15 Nb12 87.5(3) . . ?
Nb18 Nb15 Nb12 137.64(6) . . ?
Nb26 Nb15 Nb12 61.08(5) . . ?
O61 Nb15 Nb27 149.7(5) . . ?
O3 Nb15 Nb27 78.6(3) . . ?
O76 Nb15 Nb27 75.5(3) . . ?
O16 Nb15 Nb27 108.9(3) . . ?
O23 Nb15 Nb27 45.6(3) . . ?
O39 Nb15 Nb27 100.8(3) . . ?
O17 Nb15 Nb27 32.2(3) . . ?
Nb18 Nb15 Nb27 83.03(6) . . ?
Nb26 Nb15 Nb27 58.91(6) . . ?
Nb12 Nb15 Nb27 95.06(6) . . ?
O61 Nb15 Nb7 95.7(4) . . ?
O3 Nb15 Nb7 36.3(3) . . ?
O76 Nb15 Nb7 107.8(3) . . ?
O16 Nb15 Nb7 169.3(3) . . ?
O23 Nb15 Nb7 36.9(3) . . ?
O39 Nb15 Nb7 106.6(3) . . ?
O17 Nb15 Nb7 87.6(3) . . ?
Nb18 Nb15 Nb7 137.43(6) . . ?
Nb26 Nb15 Nb7 95.37(6) . . ?
Nb12 Nb15 Nb7 71.79(5) . . ?
Nb27 Nb15 Nb7 60.79(5) . . ?
O59 Nb16 O30 99.7(5) . . ?
O59 Nb16 O43 101.1(5) . . ?
O30 Nb16 O43 90.4(4) . . ?
O59 Nb16 O47 100.8(5) . . ?
O30 Nb16 O47 159.4(5) . . ?
O43 Nb16 O47 83.7(4) . . ?
O59 Nb16 O20 95.8(5) . . ?
O30 Nb16 O20 91.7(4) . . ?
O43 Nb16 O20 162.4(4) . . ?
O47 Nb16 O20 88.2(4) . . ?
O59 Nb16 O32 169.2(5) . . ?
O30 Nb16 O32 75.6(4) . . ?
O43 Nb16 O32 88.7(4) . . ?
O47 Nb16 O32 84.6(5) . . ?
O20 Nb16 O32 74.9(4) . . ?
O59 Nb16 Nb6 133.7(4) . . ?
O30 Nb16 Nb6 83.0(3) . . ?
O43 Nb16 Nb6 125.2(3) . . ?
O47 Nb16 Nb6 84.3(3) . . ?
O20 Nb16 Nb6 38.0(3) . . ?
O32 Nb16 Nb6 36.9(3) . . ?
O59 Nb16 Nb13 132.2(4) . . ?
O30 Nb16 Nb13 32.8(3) . . ?
O43 Nb16 Nb13 87.5(3) . . ?
O47 Nb16 Nb13 126.9(3) . . ?
O20 Nb16 Nb13 84.9(3) . . ?
O32 Nb16 Nb13 42.9(3) . . ?
Nb6 Nb16 Nb13 59.36(4) . . ?
O59 Nb16 K1 79.1(4) . . ?
O30 Nb16 K1 48.2(3) . . ?
O43 Nb16 K1 136.9(3) . . ?
O47 Nb16 K1 139.1(3) . . ?
O20 Nb16 K1 51.6(3) . . ?
O32 Nb16 K1 90.8(3) . . ?
Nb6 Nb16 K1 68.68(10) . . ?
Nb13 Nb16 K1 64.21(10) . . ?
O71 Nb17 O47 100.7(6) . . ?
O71 Nb17 O41 98.8(6) . . ?
O47 Nb17 O41 98.8(5) . . ?
O71 Nb17 O9 101.7(5) . . ?
O47 Nb17 O9 89.2(4) . . ?
O41 Nb17 O9 156.2(5) . . ?
O71 Nb17 O37 94.9(5) . . ?
O47 Nb17 O37 158.3(5) . . ?
O41 Nb17 O37 93.5(5) . . ?
O9 Nb17 O37 72.9(4) . . ?
O71 Nb17 O35 167.4(5) . . ?
O47 Nb17 O35 90.3(5) . . ?
O41 Nb17 O35 73.2(4) . . ?
O9 Nb17 O35 84.4(4) . . ?
O37 Nb17 O35 76.2(4) . . ?
O71 Nb17 Nb12 129.6(4) . . ?
O47 Nb17 Nb12 87.8(4) . . ?
O41 Nb17 Nb12 31.1(3) . . ?
O9 Nb17 Nb12 128.3(3) . . ?
O37 Nb17 Nb12 93.9(3) . . ?
O35 Nb17 Nb12 44.0(3) . . ?
O64 Nb18 O29 106.6(5) . . ?
O64 Nb18 O38 105.7(5) . . ?
O29 Nb18 O38 92.2(5) . . ?
O64 Nb18 O76 103.1(5) . . ?
O29 Nb18 O76 89.8(5) . . ?
O38 Nb18 O76 149.2(5) . . ?
O64 Nb18 O16 104.1(5) . . ?
O29 Nb18 O16 147.7(4) . . ?
O38 Nb18 O16 89.0(5) . . ?
O76 Nb18 O16 73.5(5) . . ?
O64 Nb18 Nb15 118.7(4) . . ?
O29 Nb18 Nb15 114.7(3) . . ?
O38 Nb18 Nb15 115.4(3) . . ?
O76 Nb18 Nb15 38.1(3) . . ?
O16 Nb18 Nb15 38.5(3) . . ?
O64 Nb18 K2 127.9(4) . . ?
O29 Nb18 K2 46.1(3) . . ?
O38 Nb18 K2 49.5(3) . . ?
O76 Nb18 K2 117.0(3) . . ?
O16 Nb18 K2 117.8(3) . . ?
Nb15 Nb18 K2 113.40(9) . . ?
O70 Nb19 O44 101.8(5) . . ?
O70 Nb19 O53 101.5(5) . . ?
O44 Nb19 O53 97.1(5) . . ?
O70 Nb19 O34 102.7(6) . . ?
O44 Nb19 O34 149.2(5) . . ?
O53 Nb19 O34 95.9(4) . . ?
O70 Nb19 O15 100.5(5) . . ?
O44 Nb19 O15 85.3(4) . . ?
O53 Nb19 O15 156.9(4) . . ?
O34 Nb19 O15 72.2(4) . . ?
O70 Nb19 O12 175.6(5) . . ?
O44 Nb19 O12 76.8(4) . . ?
O53 Nb19 O12 74.6(4) . . ?
O34 Nb19 O12 79.9(4) . . ?
O15 Nb19 O12 83.6(4) . . ?
O70 Nb19 Nb21 135.2(4) . . ?
O44 Nb19 Nb21 33.4(3) . . ?
O53 Nb19 Nb21 87.6(3) . . ?
O34 Nb19 Nb21 120.1(4) . . ?
O15 Nb19 Nb21 81.8(3) . . ?
O12 Nb19 Nb21 43.5(3) . . ?
O70 Nb19 Nb20 132.4(4) . . ?
O44 Nb19 Nb20 80.8(4) . . ?
O53 Nb19 Nb20 32.5(3) . . ?
O34 Nb19 Nb20 95.9(3) . . ?
O15 Nb19 Nb20 127.0(3) . . ?
O12 Nb19 Nb20 43.4(3) . . ?
Nb21 Nb19 Nb20 59.47(4) . . ?
O73 Nb20 O48 102.9(5) . . ?
O73 Nb20 O53 101.6(6) . . ?
O48 Nb20 O53 97.0(5) . . ?
O73 Nb20 O23 100.3(6) . . ?
O48 Nb20 O23 151.5(5) . . ?
O53 Nb20 O23 94.4(5) . . ?
O73 Nb20 O76 101.5(6) . . ?
O48 Nb20 O76 87.0(5) . . ?
O53 Nb20 O76 155.0(4) . . ?
O23 Nb20 O76 72.2(4) . . ?
O73 Nb20 O12 175.4(5) . . ?
O48 Nb20 O12 78.2(4) . . ?
O53 Nb20 O12 73.8(4) . . ?
O23 Nb20 O12 80.1(4) . . ?
O76 Nb20 O12 83.0(4) . . ?
O73 Nb20 Nb21 137.2(4) . . ?
O48 Nb20 Nb21 34.3(3) . . ?
O53 Nb20 Nb21 88.0(3) . . ?
O23 Nb20 Nb21 120.7(3) . . ?
O76 Nb20 Nb21 81.5(3) . . ?
O12 Nb20 Nb21 44.0(3) . . ?
O73 Nb20 Nb19 132.5(5) . . ?
O48 Nb20 Nb19 81.5(3) . . ?
O53 Nb20 Nb19 32.1(3) . . ?
O23 Nb20 Nb19 94.9(3) . . ?
O76 Nb20 Nb19 126.0(3) . . ?
O12 Nb20 Nb19 43.0(3) . . ?
Nb21 Nb20 Nb19 60.25(4) . . ?
O73 Nb20 Nb27 145.4(4) . . ?
O48 Nb20 Nb27 111.3(3) . . ?
O53 Nb20 Nb27 79.9(3) . . ?
O23 Nb20 Nb27 45.6(3) . . ?
O76 Nb20 Nb27 75.7(3) . . ?
O12 Nb20 Nb27 34.5(3) . . ?
Nb21 Nb20 Nb27 77.15(6) . . ?
Nb19 Nb20 Nb27 60.47(6) . . ?
O60 Nb21 O29 102.6(6) . . ?
O60 Nb21 O42 99.5(5) . . ?
O29 Nb21 O42 91.4(5) . . ?
O60 Nb21 O44 99.6(5) . . ?
O29 Nb21 O44 157.6(5) . . ?
O42 Nb21 O44 87.0(5) . . ?
O60 Nb21 O48 100.4(5) . . ?
O29 Nb21 O48 88.9(5) . . ?
O42 Nb21 O48 159.6(4) . . ?
O44 Nb21 O48 85.1(5) . . ?
O60 Nb21 O12 173.0(5) . . ?
O29 Nb21 O12 83.3(4) . . ?
O42 Nb21 O12 83.9(4) . . ?
O44 Nb21 O12 74.3(4) . . ?
O48 Nb21 O12 75.8(4) . . ?
O60 Nb21 Nb20 132.4(4) . . ?
O29 Nb21 Nb20 83.4(3) . . ?
O42 Nb21 Nb20 127.9(3) . . ?
O44 Nb21 Nb20 80.1(3) . . ?
O48 Nb21 Nb20 32.0(3) . . ?
O12 Nb21 Nb20 44.0(3) . . ?
O60 Nb21 Nb19 131.0(5) . . ?
O29 Nb21 Nb19 126.3(3) . . ?
O42 Nb21 Nb19 83.4(3) . . ?
O44 Nb21 Nb19 31.3(3) . . ?
O48 Nb21 Nb19 80.0(3) . . ?
O12 Nb21 Nb19 43.0(3) . . ?
Nb20 Nb21 Nb19 60.29(4) . . ?
O60 Nb21 K2 103.0(4) . . ?
O29 Nb21 K2 45.1(3) . . ?
O42 Nb21 K2 46.5(4) . . ?
O44 Nb21 K2 130.6(3) . . ?
O48 Nb21 K2 131.8(3) . . ?
O12 Nb21 K2 83.7(3) . . ?
Nb20 Nb21 K2 112.94(9) . . ?
Nb19 Nb21 K2 112.78(9) . . ?
O62 Nb22 O40 101.9(5) . . ?
O62 Nb22 O38 99.8(5) . . ?
O40 Nb22 O38 92.0(5) . . ?
O62 Nb22 O57 101.8(5) . . ?
O40 Nb22 O57 89.0(5) . . ?
O38 Nb22 O57 157.6(5) . . ?
O62 Nb22 O56 100.9(5) . . ?
O40 Nb22 O56 157.1(4) . . ?
O38 Nb22 O56 86.2(5) . . ?
O57 Nb22 O56 84.3(5) . . ?
O62 Nb22 O18 174.5(5) . . ?
O40 Nb22 O18 82.3(4) . . ?
O38 Nb22 O18 83.4(4) . . ?
O57 Nb22 O18 74.6(4) . . ?
O56 Nb22 O18 74.8(4) . . ?
O62 Nb22 Nb23 133.0(4) . . ?
O40 Nb22 Nb23 83.8(3) . . ?
O38 Nb22 Nb23 126.8(3) . . ?
O57 Nb22 Nb23 31.1(3) . . ?
O56 Nb22 Nb23 79.2(3) . . ?
O18 Nb22 Nb23 43.5(3) . . ?
O62 Nb22 Nb24 131.9(4) . . ?
O40 Nb22 Nb24 126.2(3) . . ?
O38 Nb22 Nb24 81.8(3) . . ?
O57 Nb22 Nb24 79.6(3) . . ?
O56 Nb22 Nb24 31.0(3) . . ?
O18 Nb22 Nb24 43.9(3) . . ?
Nb23 Nb22 Nb24 60.10(5) . . ?
O62 Nb22 K2 102.7(4) . . ?
O40 Nb22 K2 45.0(3) . . ?
O38 Nb22 K2 47.1(3) . . ?
O57 Nb22 K2 131.3(3) . . ?
O56 Nb22 K2 130.3(4) . . ?
O18 Nb22 K2 82.7(3) . . ?
Nb23 Nb22 K2 112.73(9) . . ?
Nb24 Nb22 K2 111.91(9) . . ?
O74 Nb23 O57 104.2(6) . . ?
O74 Nb23 O52 101.8(6) . . ?
O57 Nb23 O52 97.6(5) . . ?
O74 Nb23 O37 100.6(5) . . ?
O57 Nb23 O37 148.6(5) . . ?
O52 Nb23 O37 96.0(5) . . ?
O74 Nb23 O14 100.2(5) . . ?
O57 Nb23 O14 85.7(4) . . ?
O52 Nb23 O14 156.2(5) . . ?
O37 Nb23 O14 71.1(4) . . ?
O74 Nb23 O18 176.0(5) . . ?
O57 Nb23 O18 77.8(4) . . ?
O52 Nb23 O18 74.4(4) . . ?
O37 Nb23 O18 78.7(4) . . ?
O14 Nb23 O18 83.3(4) . . ?
O74 Nb23 Nb22 137.3(4) . . ?
O57 Nb23 Nb22 33.2(4) . . ?
O52 Nb23 Nb22 88.2(4) . . ?
O37 Nb23 Nb22 119.7(3) . . ?
O14 Nb23 Nb22 81.7(3) . . ?
O18 Nb23 Nb22 44.7(2) . . ?
O74 Nb23 Nb24 132.8(4) . . ?
O57 Nb23 Nb24 81.0(3) . . ?
O52 Nb23 Nb24 32.2(4) . . ?
O37 Nb23 Nb24 96.2(3) . . ?
O14 Nb23 Nb24 127.1(3) . . ?
O18 Nb23 Nb24 43.8(3) . . ?
Nb22 Nb23 Nb24 60.14(5) . . ?
O74 Nb23 Nb26 145.2(4) . . ?
O57 Nb23 Nb26 110.1(4) . . ?
O52 Nb23 Nb26 79.3(4) . . ?
O37 Nb23 Nb26 45.4(3) . . ?
O14 Nb23 Nb26 77.4(3) . . ?
O18 Nb23 Nb26 33.5(3) . . ?
Nb22 Nb23 Nb26 77.14(6) . . ?
Nb24 Nb23 Nb26 60.30(6) . . ?
O63 Nb24 O56 102.9(5) . . ?
O63 Nb24 O52 102.0(6) . . ?
O56 Nb24 O52 96.8(5) . . ?
O63 Nb24 O16 101.2(5) . . ?
O56 Nb24 O16 87.9(5) . . ?
O52 Nb24 O16 154.6(4) . . ?
O63 Nb24 O39 102.4(5) . . ?
O56 Nb24 O39 150.9(5) . . ?
O52 Nb24 O39 91.6(5) . . ?
O16 Nb24 O39 73.3(4) . . ?
O63 Nb24 O18 175.5(5) . . ?
O56 Nb24 O18 78.4(4) . . ?
O52 Nb24 O18 73.6(4) . . ?
O16 Nb24 O18 83.1(4) . . ?
O39 Nb24 O18 77.4(4) . . ?
O63 Nb24 Nb23 132.5(5) . . ?
O56 Nb24 Nb23 80.9(4) . . ?
O52 Nb24 Nb23 31.9(3) . . ?
O16 Nb24 Nb23 126.3(3) . . ?
O39 Nb24 Nb23 92.3(3) . . ?
O18 Nb24 Nb23 43.3(3) . . ?
O63 Nb24 Nb22 137.0(4) . . ?
O56 Nb24 Nb22 34.0(4) . . ?
O52 Nb24 Nb22 87.6(3) . . ?
O16 Nb24 Nb22 82.5(3) . . ?
O39 Nb24 Nb22 119.3(3) . . ?
O18 Nb24 Nb22 44.5(2) . . ?
Nb23 Nb24 Nb22 59.76(5) . . ?
O63 Nb24 Nb26 145.8(4) . . ?
O56 Nb24 Nb26 110.9(4) . . ?
O52 Nb24 Nb26 79.2(4) . . ?
O16 Nb24 Nb26 75.8(3) . . ?
O39 Nb24 Nb26 43.7(3) . . ?
O18 Nb24 Nb26 33.7(2) . . ?
Nb23 Nb24 Nb26 60.37(6) . . ?
Nb22 Nb24 Nb26 77.00(5) . . ?
O10 Nb25 O28 100.0(4) . . ?
O10 Nb25 O2 99.4(4) . . ?
O28 Nb25 O2 99.4(4) . . ?
O10 Nb25 O6 104.1(4) . . ?
O28 Nb25 O6 102.7(4) . . ?
O2 Nb25 O6 144.1(4) . . ?
O10 Nb25 O36 79.9(4) . . ?
O28 Nb25 O36 178.7(4) . . ?
O2 Nb25 O36 79.3(4) . . ?
O6 Nb25 O36 78.6(4) . . ?
O10 Nb25 O45 178.4(4) . . ?
O28 Nb25 O45 79.3(4) . . ?
O2 Nb25 O45 79.2(4) . . ?
O6 Nb25 O45 77.5(4) . . ?
O36 Nb25 O45 100.7(4) . . ?
O10 Nb25 Nb4 90.8(3) . . ?
O28 Nb25 Nb4 140.6(3) . . ?
O2 Nb25 Nb4 41.3(3) . . ?
O6 Nb25 Nb4 111.2(3) . . ?
O36 Nb25 Nb4 38.1(3) . . ?
O45 Nb25 Nb4 88.8(3) . . ?
O10 Nb25 Nb27 28.0(3) . . ?
O28 Nb25 Nb27 82.2(3) . . ?
O2 Nb25 Nb27 123.7(3) . . ?
O6 Nb25 Nb27 87.3(3) . . ?
O36 Nb25 Nb27 98.2(3) . . ?
O45 Nb25 Nb27 152.8(3) . . ?
Nb4 Nb25 Nb27 117.92(8) . . ?
O17 Nb26 O28 100.6(5) . . ?
O17 Nb26 O18 100.8(5) . . ?
O28 Nb26 O18 98.3(4) . . ?
O17 Nb26 O35 104.6(5) . . ?
O28 Nb26 O35 102.3(4) . . ?
O18 Nb26 O35 143.4(4) . . ?
O17 Nb26 O39 81.9(4) . . ?
O28 Nb26 O39 177.1(5) . . ?
O18 Nb26 O39 79.8(4) . . ?
O35 Nb26 O39 78.3(4) . . ?
O17 Nb26 O37 177.9(4) . . ?
O28 Nb26 O37 77.8(4) . . ?
O18 Nb26 O37 78.1(4) . . ?
O35 Nb26 O37 77.2(4) . . ?
O39 Nb26 O37 99.6(4) . . ?
O17 Nb26 Nb27 27.3(3) . . ?
O28 Nb26 Nb27 84.0(3) . . ?
O18 Nb26 Nb27 125.0(3) . . ?
O35 Nb26 Nb27 87.3(3) . . ?
O39 Nb26 Nb27 98.8(3) . . ?
O37 Nb26 Nb27 152.8(3) . . ?
O17 Nb26 Nb15 41.8(3) . . ?
O28 Nb26 Nb15 142.4(3) . . ?
O18 Nb26 Nb15 92.3(3) . . ?
O35 Nb26 Nb15 89.5(3) . . ?
O39 Nb26 Nb15 40.2(3) . . ?
O37 Nb26 Nb15 139.8(3) . . ?
Nb27 Nb26 Nb15 60.75(7) . . ?
O17 Nb26 Nb24 91.5(3) . . ?
O28 Nb26 Nb24 139.9(3) . . ?
O18 Nb26 Nb24 41.6(3) . . ?
O35 Nb26 Nb24 111.4(3) . . ?
O39 Nb26 Nb24 38.2(3) . . ?
O37 Nb26 Nb24 88.9(3) . . ?
Nb27 Nb26 Nb24 117.80(9) . . ?
Nb15 Nb26 Nb24 60.75(6) . . ?
O17 Nb26 Nb23 141.6(3) . . ?
O28 Nb26 Nb23 89.9(3) . . ?
O18 Nb26 Nb23 40.8(3) . . ?
O35 Nb26 Nb23 109.0(3) . . ?
O39 Nb26 Nb23 87.2(3) . . ?
O37 Nb26 Nb23 37.5(3) . . ?
Nb27 Nb26 Nb23 163.52(9) . . ?
Nb15 Nb26 Nb23 120.00(8) . . ?
Nb24 Nb26 Nb23 59.33(6) . . ?
O17 Nb27 O10 100.5(5) . . ?
O17 Nb27 O12 100.4(5) . . ?
O10 Nb27 O12 98.4(4) . . ?
O17 Nb27 O11 104.9(5) . . ?
O10 Nb27 O11 102.7(4) . . ?
O12 Nb27 O11 143.2(5) . . ?
O17 Nb27 O23 80.6(4) . . ?
O10 Nb27 O23 178.0(4) . . ?
O12 Nb27 O23 79.8(4) . . ?
O11 Nb27 O23 78.6(4) . . ?
O17 Nb27 O34 178.2(4) . . ?
O10 Nb27 O34 78.2(4) . . ?
O12 Nb27 O34 78.7(4) . . ?
O11 Nb27 O34 76.6(4) . . ?
O23 Nb27 O34 100.7(4) . . ?
O17 Nb27 Nb26 26.9(3) . . ?
O10 Nb27 Nb26 84.1(3) . . ?
O12 Nb27 Nb26 124.2(3) . . ?
O11 Nb27 Nb26 88.0(3) . . ?
O23 Nb27 Nb26 97.5(3) . . ?
O34 Nb27 Nb26 153.2(3) . . ?
O17 Nb27 Nb20 91.1(3) . . ?
O10 Nb27 Nb20 140.0(3) . . ?
O12 Nb27 Nb20 41.7(3) . . ?
O11 Nb27 Nb20 111.1(3) . . ?
O23 Nb27 Nb20 38.1(3) . . ?
O34 Nb27 Nb20 89.1(3) . . ?
Nb26 Nb27 Nb20 117.08(9) . . ?
O17 Nb27 Nb15 41.7(3) . . ?
O10 Nb27 Nb15 142.2(3) . . ?
O12 Nb27 Nb15 92.0(3) . . ?
O11 Nb27 Nb15 89.5(3) . . ?
O23 Nb27 Nb15 39.0(3) . . ?
O34 Nb27 Nb15 139.6(3) . . ?
Nb26 Nb27 Nb15 60.34(7) . . ?
Nb20 Nb27 Nb15 60.55(6) . . ?
O17 Nb27 Nb25 83.3(3) . . ?
O10 Nb27 Nb25 27.4(3) . . ?
O12 Nb27 Nb25 122.6(3) . . ?
O11 Nb27 Nb25 86.9(3) . . ?
O23 Nb27 Nb25 154.6(3) . . ?
O34 Nb27 Nb25 95.9(3) . . ?
Nb26 Nb27 Nb25 61.01(7) . . ?
Nb20 Nb27 Nb25 162.05(9) . . ?
Nb15 Nb27 Nb25 121.32(9) . . ?
N4 Cu1 N5 178.0(8) . . ?
N4 Cu1 N3 85.4(8) . . ?
N5 Cu1 N3 94.4(9) . . ?
N4 Cu1 N6 93.9(7) . . ?
N5 Cu1 N6 86.5(8) . . ?
N3 Cu1 N6 175.9(7) . . ?
N14 Cu2 N7 173.3(11) . . ?
N14 Cu2 N1 90.1(11) . . ?
N7 Cu2 N1 96.5(11) . . ?
N14 Cu2 N8 91.1(11) . . ?
N7 Cu2 N8 82.4(10) . . ?
N1 Cu2 N8 177.4(11) . . ?
N11 Cu3 N10 94.9(7) . . ?
N11 Cu3 N9 85.3(7) . . ?
N10 Cu3 N9 175.8(7) . . ?
N11 Cu3 N12 177.5(7) . . ?
N10 Cu3 N12 83.7(7) . . ?
N9 Cu3 N12 96.3(7) . . ?
N13 Cu4 N13 84.5(10) 12_655 . ?
N13 Cu4 O5 167.9(7) 12_655 12_655 ?
N13 Cu4 O5 89.4(6) . 12_655 ?
N13 Cu4 O5 89.4(6) 12_655 . ?
N13 Cu4 O5 167.9(6) . . ?
O5 Cu4 O5 94.7(7) 12_655 . ?
N13 Cu4 O1W 96.5(7) 12_655 . ?
N13 Cu4 O1W 96.5(7) . . ?
O5 Cu4 O1W 94.6(5) 12_655 . ?
O5 Cu4 O1W 94.6(5) . . ?
N13 Cu4 K1 137.3(5) 12_655 . ?
N13 Cu4 K1 137.3(5) . . ?
O5 Cu4 K1 51.2(3) 12_655 . ?
O5 Cu4 K1 51.1(3) . . ?
O1W Cu4 K1 74.6(5) . . ?
O20 Cu5 O20 93.4(6) 12_655 . ?
O20 Cu5 N2 169.2(6) 12_655 . ?
O20 Cu5 N2 89.9(5) . . ?
O20 Cu5 N2 89.9(5) 12_655 12_655 ?
O20 Cu5 N2 169.2(6) . 12_655 ?
N2 Cu5 N2 85.1(9) . 12_655 ?
O20 Cu5 O2W 94.9(5) 12_655 . ?
O20 Cu5 O2W 94.9(5) . . ?
N2 Cu5 O2W 95.0(7) . . ?
N2 Cu5 O2W 95.0(7) 12_655 . ?
O20 Cu5 K1 50.4(3) 12_655 . ?
O20 Cu5 K1 50.4(3) . . ?
N2 Cu5 K1 136.9(5) . . ?
N2 Cu5 K1 136.9(5) 12_655 . ?
O2W Cu5 K1 75.4(5) . . ?
O30 K1 O30 177.9(6) 12_655 . ?
O30 K1 O20 61.0(3) 12_655 12_655 ?
O30 K1 O20 121.1(4) . 12_655 ?
O30 K1 O20 121.1(4) 12_655 . ?
O30 K1 O20 61.0(3) . . ?
O20 K1 O20 60.0(4) 12_655 . ?
O30 K1 O5 121.0(4) 12_655 . ?
O30 K1 O5 59.5(3) . . ?
O20 K1 O5 90.4(3) 12_655 . ?
O20 K1 O5 59.7(3) . . ?
O30 K1 O5 59.5(3) 12_655 12_655 ?
O30 K1 O5 121.0(4) . 12_655 ?
O20 K1 O5 59.7(3) 12_655 12_655 ?
O20 K1 O5 90.4(3) . 12_655 ?
O5 K1 O5 61.5(4) . 12_655 ?
O30 K1 Nb16 149.7(3) 12_655 . ?
O30 K1 Nb16 32.3(2) . . ?
O20 K1 Nb16 91.1(3) 12_655 . ?
O20 K1 Nb16 33.2(2) . . ?
O5 K1 Nb16 66.5(2) . . ?
O5 K1 Nb16 118.4(3) 12_655 . ?
O30 K1 Nb16 32.3(2) 12_655 12_655 ?
O30 K1 Nb16 149.7(3) . 12_655 ?
O20 K1 Nb16 33.2(2) 12_655 12_655 ?
O20 K1 Nb16 91.1(3) . 12_655 ?
O5 K1 Nb16 118.4(3) . 12_655 ?
O5 K1 Nb16 66.5(2) 12_655 12_655 ?
Nb16 K1 Nb16 117.47(18) . 12_655 ?
O30 K1 Cu4 90.0(3) 12_655 . ?
O30 K1 Cu4 90.0(3) . . ?
O20 K1 Cu4 83.5(3) 12_655 . ?
O20 K1 Cu4 83.5(3) . . ?
O5 K1 Cu4 32.8(2) . . ?
O5 K1 Cu4 32.8(2) 12_655 . ?
Nb16 K1 Cu4 98.68(11) . . ?
Nb16 K1 Cu4 98.68(11) 12_655 . ?
O30 K1 Cu5 91.1(3) 12_655 . ?
O30 K1 Cu5 91.1(3) . . ?
O20 K1 Cu5 32.0(2) 12_655 . ?
O20 K1 Cu5 32.0(2) . . ?
O5 K1 Cu5 83.3(3) . . ?
O5 K1 Cu5 83.3(3) 12_655 . ?
Nb16 K1 Cu5 59.59(9) . . ?
Nb16 K1 Cu5 59.59(9) 12_655 . ?
Cu4 K1 Cu5 94.10(15) . . ?
O30 K1 Nb13 148.7(3) 12_655 . ?
O30 K1 Nb13 30.8(2) . . ?
O20 K1 Nb13 117.8(3) 12_655 . ?
O20 K1 Nb13 67.0(2) . . ?
O5 K1 Nb13 32.7(2) . . ?
O5 K1 Nb13 92.0(3) 12_655 . ?
Nb16 K1 Nb13 53.05(4) . . ?
Nb16 K1 Nb13 149.70(17) 12_655 . ?
Cu4 K1 Nb13 59.75(9) . . ?
Cu5 K1 Nb13 98.44(11) . . ?
O30 K1 Nb13 30.8(2) 12_655 12_655 ?
O30 K1 Nb13 148.7(3) . 12_655 ?
O20 K1 Nb13 67.0(2) 12_655 12_655 ?
O20 K1 Nb13 117.8(3) . 12_655 ?
O5 K1 Nb13 92.0(3) . 12_655 ?
O5 K1 Nb13 32.7(2) 12_655 12_655 ?
Nb16 K1 Nb13 149.70(17) . 12_655 ?
Nb16 K1 Nb13 53.04(4) 12_655 12_655 ?
Cu4 K1 Nb13 59.76(9) . 12_655 ?
Cu5 K1 Nb13 98.44(11) . 12_655 ?
Nb13 K1 Nb13 117.90(18) . 12_655 ?
O29 K2 O40 117.0(4) . . ?
O29 K2 O42 60.7(3) . . ?
O40 K2 O42 162.7(4) . . ?
O29 K2 O4 162.3(4) . . ?
O40 K2 O4 58.2(3) . . ?
O42 K2 O4 118.0(3) . . ?
O29 K2 O13 117.8(3) . . ?
O40 K2 O13 118.2(3) . . ?
O42 K2 O13 57.9(3) . . ?
O4 K2 O13 60.7(3) . . ?
O29 K2 O38 58.4(4) . . ?
O40 K2 O38 59.6(3) . . ?
O42 K2 O38 118.7(4) . . ?
O4 K2 O38 117.3(4) . . ?
O13 K2 O38 163.7(4) . . ?
O29 K2 Nb18 29.7(3) . . ?
O40 K2 Nb18 87.4(2) . . ?
O42 K2 Nb18 88.3(3) . . ?
O4 K2 Nb18 140.0(3) . . ?
O13 K2 Nb18 140.3(3) . . ?
O38 K2 Nb18 30.5(2) . . ?
O29 K2 Nb9 139.5(3) . . ?
O40 K2 Nb9 29.8(2) . . ?
O42 K2 Nb9 140.5(3) . . ?
O4 K2 Nb9 30.0(2) . . ?
O13 K2 Nb9 88.4(2) . . ?
O38 K2 Nb9 87.4(3) . . ?
Nb18 K2 Nb9 111.17(12) . . ?
O29 K2 Nb1 88.2(3) . . ?
O40 K2 Nb1 140.3(3) . . ?
O42 K2 Nb1 29.9(2) . . ?
O4 K2 Nb1 88.2(2) . . ?
O13 K2 Nb1 29.8(2) . . ?
O38 K2 Nb1 141.3(3) . . ?
Nb18 K2 Nb1 111.83(12) . . ?
Nb9 K2 Nb1 111.89(11) . . ?
O29 K2 Nb3 146.4(3) . . ?
O40 K2 Nb3 88.3(2) . . ?
O42 K2 Nb3 88.3(3) . . ?
O4 K2 Nb3 30.3(2) . . ?
O13 K2 Nb3 30.5(2) . . ?
O38 K2 Nb3 146.0(3) . . ?
Nb18 K2 Nb3 154.63(16) . . ?
Nb9 K2 Nb3 59.18(7) . . ?
Nb1 K2 Nb3 59.16(7) . . ?
O29 K2 Nb21 30.3(2) . . ?
O40 K2 Nb21 145.5(3) . . ?
O42 K2 Nb21 30.5(2) . . ?
O4 K2 Nb21 146.5(3) . . ?
O13 K2 Nb21 88.3(2) . . ?
O38 K2 Nb21 88.6(3) . . ?
Nb18 K2 Nb21 58.92(7) . . ?
Nb9 K2 Nb21 154.31(15) . . ?
Nb1 K2 Nb21 59.18(7) . . ?
Nb3 K2 Nb21 118.33(12) . . ?
O29 K2 Nb22 88.3(3) . . ?
O40 K2 Nb22 29.6(2) . . ?
O42 K2 Nb22 146.9(3) . . ?
O4 K2 Nb22 87.7(2) . . ?
O13 K2 Nb22 146.1(3) . . ?
O38 K2 Nb22 30.1(2) . . ?
Nb18 K2 Nb22 59.26(7) . . ?
Nb9 K2 Nb22 58.42(7) . . ?
Nb1 K2 Nb22 154.92(15) . . ?
Nb3 K2 Nb22 117.56(12) . . ?
Nb21 K2 Nb22 118.17(11) . . ?
O4W K3 O4W 140.5(8) 4_566 . ?
O4W K3 O54 74.1(5) 4_566 4_566 ?
O4W K3 O54 72.2(5) . 4_566 ?
O4W K3 O54 72.2(5) 4_566 . ?
O4W K3 O54 74.1(5) . . ?
O54 K3 O54 61.7(5) 4_566 . ?
O4W K3 O25 93.0(4) 4_566 4_566 ?
O4W K3 O25 85.7(4) . 4_566 ?
O54 K3 O25 57.3(3) 4_566 4_566 ?
O54 K3 O25 118.9(4) . 4_566 ?
O4W K3 O25 85.7(4) 4_566 . ?
O4W K3 O25 93.0(4) . . ?
O54 K3 O25 118.9(4) 4_566 . ?
O54 K3 O25 57.3(3) . . ?
O25 K3 O25 176.3(5) 4_566 . ?
O4W K3 O49 100.2(5) 4_566 4_566 ?
O4W K3 O49 112.1(4) . 4_566 ?
O54 K3 O49 114.5(3) 4_566 4_566 ?
O54 K3 O49 172.0(3) . 4_566 ?
O25 K3 O49 58.0(3) 4_566 4_566 ?
O25 K3 O49 125.7(3) . 4_566 ?
O4W K3 O49 112.1(4) 4_566 . ?
O4W K3 O49 100.2(5) . . ?
O54 K3 O49 172.0(3) 4_566 . ?
O54 K3 O49 114.5(3) . . ?
O25 K3 O49 125.7(3) 4_566 . ?
O25 K3 O49 58.0(3) . . ?
O49 K3 O49 70.2(4) 4_566 . ?
O4W K3 Na1 100.9(5) 4_566 . ?
O4W K3 Na1 39.5(5) . . ?
O54 K3 Na1 41.8(3) 4_566 . ?
O54 K3 Na1 43.1(3) . . ?
O25 K3 Na1 86.5(3) 4_566 . ?
O25 K3 Na1 90.3(3) . . ?
O49 K3 Na1 139.4(3) 4_566 . ?
O49 K3 Na1 130.4(3) . . ?
O4W K3 Na1 39.5(5) 4_566 4_566 ?
O4W K3 Na1 100.9(5) . 4_566 ?
O54 K3 Na1 43.1(3) 4_566 4_566 ?
O54 K3 Na1 41.7(3) . 4_566 ?
O25 K3 Na1 90.3(3) 4_566 4_566 ?
O25 K3 Na1 86.5(3) . 4_566 ?
O49 K3 Na1 130.4(3) 4_566 4_566 ?
O49 K3 Na1 139.4(3) . 4_566 ?
Na1 K3 Na1 61.4(4) . 4_566 ?
O4W K3 Nb8 79.1(4) 4_566 4_566 ?
O4W K3 Nb8 80.3(4) . 4_566 ?
O54 K3 Nb8 27.4(2) 4_566 4_566 ?
O54 K3 Nb8 88.9(3) . 4_566 ?
O25 K3 Nb8 30.3(2) 4_566 4_566 ?
O25 K3 Nb8 146.0(3) . 4_566 ?
O49 K3 Nb8 87.2(2) 4_566 4_566 ?
O49 K3 Nb8 155.9(3) . 4_566 ?
Na1 K3 Nb8 63.47(19) . 4_566 ?
Na1 K3 Nb8 62.5(2) 4_566 4_566 ?
O4W K3 Nb8 80.3(4) 4_566 . ?
O4W K3 Nb8 79.1(4) . . ?
O54 K3 Nb8 88.9(3) 4_566 . ?
O54 K3 Nb8 27.4(2) . . ?
O25 K3 Nb8 146.0(3) 4_566 . ?
O25 K3 Nb8 30.3(2) . . ?
O49 K3 Nb8 155.9(3) 4_566 . ?
O49 K3 Nb8 87.2(2) . . ?
Na1 K3 Nb8 62.5(2) . . ?
Na1 K3 Nb8 63.46(19) 4_566 . ?
Nb8 K3 Nb8 116.25(17) 4_566 . ?
O4W Na2 O30 126.5(8) . 4_566 ?
O4W Na2 K3 43.1(5) . . ?
O30 Na2 K3 83.7(4) 4_566 . ?
O52 Na3 O41 74.3(6) 4_566 4_566 ?
O3W Na4 O67 116.7(5) . 12_655 ?
O3W Na4 O67 116.7(5) . . ?
O67 Na4 O67 118.3(8) 12_655 . ?
O3W Na4 O7 64.5(7) . . ?
O67 Na4 O7 114.6(4) 12_655 . ?
O67 Na4 O7 114.6(4) . . ?
O3W Na4 O1 92.3(6) . . ?
O67 Na4 O1 144.5(9) 12_655 . ?
O67 Na4 O1 56.6(3) . . ?
O7 Na4 O1 58.0(4) . . ?
O3W Na4 O1 92.3(6) . 12_655 ?
O67 Na4 O1 56.6(3) 12_655 12_655 ?
O67 Na4 O1 144.5(9) . 12_655 ?
O7 Na4 O1 58.0(4) . 12_655 ?
O1 Na4 O1 105.4(7) . 12_655 ?
O3W Na4 Nb12 101.8(3) . 12_655 ?
O67 Na4 Nb12 27.2(2) 12_655 12_655 ?
O67 Na4 Nb12 140.8(7) . 12_655 ?
O7 Na4 Nb12 87.8(3) . 12_655 ?
O1 Na4 Nb12 132.7(6) . 12_655 ?
O1 Na4 Nb12 30.4(2) 12_655 12_655 ?
O3W Na4 Nb12 101.8(3) . . ?
O67 Na4 Nb12 140.8(7) 12_655 . ?
O67 Na4 Nb12 27.2(2) . . ?
O7 Na4 Nb12 87.8(3) . . ?
O1 Na4 Nb12 30.4(2) . . ?
O1 Na4 Nb12 132.7(6) 12_655 . ?
Nb12 Na4 Nb12 151.5(6) 12_655 . ?
Nb12 O1 Nb6 149.5(6) . . ?
Nb12 O1 Na4 96.5(5) . . ?
Nb6 O1 Na4 99.5(5) . . ?
Nb25 O2 Nb4 105.2(4) . . ?
Nb25 O2 Nb3 155.5(5) . . ?
Nb4 O2 Nb3 91.5(3) . . ?
Nb25 O2 Nb10 105.3(4) . . ?
Nb4 O2 Nb10 93.1(4) . . ?
Nb3 O2 Nb10 91.3(3) . . ?
Nb12 O3 Nb15 108.3(5) . . ?
Nb12 O3 Nb7 142.9(5) . . ?
Nb15 O3 Nb7 107.8(5) . . ?
Nb9 O4 Nb3 147.0(6) . . ?
Nb9 O4 K2 102.4(4) . . ?
Nb3 O4 K2 102.9(4) . . ?
Nb13 O5 Cu4 132.7(6) . . ?
Nb13 O5 Nb6 106.1(5) . . ?
Cu4 O5 Nb6 114.9(5) . . ?
Nb13 O5 K1 96.3(4) . . ?
Cu4 O5 K1 96.1(4) . . ?
Nb6 O5 K1 103.4(5) . . ?
Nb25 O6 Nb14 108.3(5) . . ?
Nb25 O6 Nb8 106.5(4) . . ?
Nb14 O6 Nb8 91.9(3) . . ?
Nb6 O7 Nb6 150.7(9) . 12_655 ?
Nb6 O7 Na4 103.1(5) . . ?
Nb6 O7 Na4 103.1(5) 12_655 . ?
Nb7 O8 Nb6 149.9(6) . . ?
Nb17 O9 Nb11 108.9(5) . . ?
Nb17 O9 Nb14 140.9(5) . . ?
Nb11 O9 Nb14 109.2(5) . . ?
Nb25 O10 Nb27 124.7(5) . . ?
Nb25 O10 Nb2 107.2(4) . . ?
Nb27 O10 Nb2 107.6(5) . . ?
Nb27 O11 Nb5 108.1(5) . . ?
Nb27 O11 Nb7 105.3(4) . . ?
Nb5 O11 Nb7 93.0(4) . . ?
Nb27 O12 Nb19 105.1(5) . . ?
Nb27 O12 Nb20 103.8(5) . . ?
Nb19 O12 Nb20 93.6(4) . . ?
Nb27 O12 Nb21 154.5(6) . . ?
Nb19 O12 Nb21 93.5(4) . . ?
Nb20 O12 Nb21 92.0(4) . . ?
Nb1 O13 Nb3 147.0(6) . . ?
Nb1 O13 K2 102.9(4) . . ?
Nb3 O13 K2 102.5(4) . . ?
Nb9 O14 Nb11 104.6(5) . . ?
Nb9 O14 Nb23 137.8(6) . . ?
Nb11 O14 Nb23 107.5(5) . . ?
Nb1 O15 Nb2 104.6(5) . . ?
Nb1 O15 Nb19 138.5(6) . . ?
Nb2 O15 Nb19 107.4(5) . . ?
Nb18 O16 Nb24 138.9(5) . . ?
Nb18 O16 Nb15 104.8(5) . . ?
Nb24 O16 Nb15 107.7(5) . . ?
Nb26 O17 Nb27 125.7(5) . . ?
Nb26 O17 Nb15 106.3(5) . . ?
Nb27 O17 Nb15 106.1(5) . . ?
Nb26 O18 Nb23 105.7(5) . . ?
Nb26 O18 Nb24 104.6(4) . . ?
Nb23 O18 Nb24 92.9(4) . . ?
Nb26 O18 Nb22 155.2(5) . . ?
Nb23 O18 Nb22 91.8(4) . . ?
Nb24 O18 Nb22 91.6(4) . . ?
Nb4 O19 Nb3 114.3(5) . . ?
Cu5 O20 Nb16 132.8(6) . . ?
Cu5 O20 Nb6 115.8(5) . . ?
Nb16 O20 Nb6 104.9(5) . . ?
Cu5 O20 K1 97.6(4) . . ?
Nb16 O20 K1 95.2(4) . . ?
Nb6 O20 K1 103.2(4) . . ?
Nb1 O21 Nb4 139.4(5) . . ?
Nb1 O21 Nb2 104.1(4) . . ?
Nb4 O21 Nb2 108.8(5) . . ?
Nb8 O22 Nb2 110.0(5) . . ?
Nb8 O22 Nb5 140.4(5) . . ?
Nb2 O22 Nb5 109.0(5) . . ?
Nb20 O23 Nb7 142.7(6) . . ?
Nb20 O23 Nb15 107.1(5) . . ?
Nb7 O23 Nb15 105.7(5) . . ?
Nb20 O23 Nb27 96.3(4) . . ?
Nb7 O23 Nb27 97.8(4) . . ?
Nb15 O23 Nb27 95.4(4) . . ?
Nb4 O24 Nb10 116.7(5) . . ?
Nb8 O25 Nb13 152.5(6) . . ?
Nb8 O25 K3 97.2(4) . . ?
Nb13 O25 K3 98.2(4) . . ?
Nb5 O26 Nb13 155.1(6) . . ?
Nb10 O27 Nb3 114.6(5) . . ?
Nb25 O28 Nb26 124.4(5) . . ?
Nb25 O28 Nb11 106.7(4) . . ?
Nb26 O28 Nb11 108.1(5) . . ?
Nb18 O29 Nb21 144.7(6) . . ?
Nb18 O29 K2 104.3(5) . . ?
Nb21 O29 K2 104.6(4) . . ?
Nb13 O30 Nb16 113.8(5) . . ?
Nb13 O30 K1 102.4(4) . . ?
Nb16 O30 K1 99.6(4) . . ?
Nb13 O30 Na2 105.9(5) . 4_566 ?
Nb16 O30 Na2 103.5(5) . 4_566 ?
K1 O30 Na2 131.9(5) . 4_566 ?
Nb9 O31 Nb11 103.5(5) . . ?
Nb9 O31 Nb10 137.4(5) . . ?
Nb11 O31 Nb10 110.0(5) . . ?
Nb6 O32 Nb16 100.4(5) . . ?
Nb6 O32 Nb13 99.6(4) . . ?
Nb16 O32 Nb13 94.7(4) . . ?
Nb7 O33 Nb5 115.8(5) . . ?
Nb19 O34 Nb5 142.8(6) . . ?
Nb19 O34 Nb2 106.9(5) . . ?
Nb5 O34 Nb2 105.2(4) . . ?
Nb19 O34 Nb27 96.0(4) . . ?
Nb5 O34 Nb27 98.1(5) . . ?
Nb2 O34 Nb27 97.3(5) . . ?
Nb26 O35 Nb17 108.2(5) . . ?
Nb26 O35 Nb12 105.3(4) . . ?
Nb17 O35 Nb12 92.6(4) . . ?
Nb4 O36 Nb8 141.5(6) . . ?
Nb4 O36 Nb2 106.0(5) . . ?
Nb8 O36 Nb2 103.8(4) . . ?
Nb4 O36 Nb25 98.7(4) . . ?
Nb8 O36 Nb25 100.5(4) . . ?
Nb2 O36 Nb25 98.3(4) . . ?
Nb23 O37 Nb11 108.5(5) . . ?
Nb23 O37 Nb17 141.5(6) . . ?
Nb11 O37 Nb17 103.8(5) . . ?
Nb23 O37 Nb26 97.1(5) . . ?
Nb11 O37 Nb26 98.2(4) . . ?
Nb17 O37 Nb26 98.2(4) . . ?
Nb18 O38 Nb22 147.4(6) . . ?
Nb18 O38 K2 99.9(5) . . ?
Nb22 O38 K2 102.8(4) . . ?
Nb12 O39 Nb24 143.6(6) . . ?
Nb12 O39 Nb15 103.9(5) . . ?
Nb24 O39 Nb15 105.2(5) . . ?
Nb12 O39 Nb26 100.3(5) . . ?
Nb24 O39 Nb26 98.2(5) . . ?
Nb15 O39 Nb26 95.7(5) . . ?
Nb9 O40 Nb22 145.5(6) . . ?
Nb9 O40 K2 103.2(5) . . ?
Nb22 O40 K2 105.4(5) . . ?
Nb12 O41 Nb17 117.0(6) . . ?
Nb12 O41 Na3 120.8(7) . 4_566 ?
Nb17 O41 Na3 118.2(7) . 4_566 ?
Nb1 O42 Nb21 145.7(6) . . ?
Nb1 O42 K2 103.2(5) . . ?
Nb21 O42 K2 103.0(5) . . ?
Nb14 O43 Nb16 154.8(6) . . ?
Nb19 O44 Nb21 115.3(5) . . ?
Nb10 O45 Nb11 107.3(5) . . ?
Nb10 O45 Nb14 140.8(6) . . ?
Nb11 O45 Nb14 104.0(5) . . ?
Nb10 O45 Nb25 98.7(4) . . ?
Nb11 O45 Nb25 98.4(4) . . ?
Nb14 O45 Nb25 99.5(4) . . ?
Nb14 O46 Nb8 116.5(5) . . ?
Nb17 O47 Nb16 157.1(6) . . ?
Nb20 O48 Nb21 113.7(5) . . ?
Nb13 O49 K3 103.3(4) . . ?
Nb4 O51 Na1A 126.2(6) . . ?
Nb23 O52 Nb24 115.9(6) . . ?
Nb23 O52 Na3 117.3(8) . 4_566 ?
Nb24 O52 Na3 122.8(7) . 4_566 ?
Nb19 O53 Nb20 115.4(5) . . ?
Nb8 O54 Na1 134.7(7) . 4_566 ?
Nb8 O54 Na1 127.0(7) . . ?
Na1 O54 Na1 97.9(6) 4_566 . ?
Nb8 O54 Na1A 138.5(7) . 4_566 ?
Na1 O54 Na1A 30.8(4) 4_566 4_566 ?
Na1 O54 Na1A 81.9(5) . 4_566 ?
Nb8 O54 Na1A 135.3(6) . . ?
Na1A O54 Na1A 56.6(6) 4_566 . ?
Nb8 O54 K3 102.7(5) . . ?
Na1 O54 K3 85.7(5) 4_566 . ?
Na1 O54 K3 84.5(4) . . ?
Na1A O54 K3 110.0(5) 4_566 . ?
Na1A O54 K3 107.0(5) . . ?
Nb24 O56 Nb22 115.0(5) . . ?
Nb23 O57 Nb22 115.7(6) . . ?
Nb2 O58 Na1 131.0(7) . . ?
Nb2 O58 Na1A 125.5(6) . . ?
Nb12 O67 Na4 104.3(6) . . ?
Nb18 O76 Nb20 139.3(6) . . ?
Nb18 O76 Nb15 105.5(5) . . ?
Nb20 O76 Nb15 107.6(5) . . ?
C14 C1 N1 106(2) . . ?
N3 C2 C3 111(2) . . ?
N4 C3 C2 106(2) . . ?
N6 C4 C5 106(2) . . ?
C4 C5 N5 105.6(19) . . ?
C6 C6 N13 114.7(15) 12_655 . ?
C7 C7 N2 117.4(13) 12_655 . ?
C9 C8 N11 105(3) . . ?
N9 C9 C8 112(2) . . ?
N10 C10 C11 106.7(17) . . ?
N12 C11 C10 110.1(18) . . ?
N8 C12 C13 120(5) . . ?
C12 C13 N7 118(6) . . ?
N14 C14 C1 117(3) . . ?
C1 N1 Cu2 102.3(18) . . ?
C7 N2 Cu5 109.6(14) . . ?
C2 N3 Cu1 110.0(16) . . ?
C3 N4 Cu1 111.4(14) . . ?
C5 N5 Cu1 107.9(12) . . ?
C4 N6 Cu1 107.1(13) . . ?
C13 N7 Cu2 112(3) . . ?
C12 N8 Cu2 106(2) . . ?
C9 N9 Cu3 108.0(13) . . ?
C10 N10 Cu3 108.7(12) . . ?
C8 N11 Cu3 107.3(14) . . ?
C11 N12 Cu3 110.0(11) . . ?
C6 N13 Cu4 112.6(17) . . ?
C14 N14 Cu2 105.8(18) . . ?
Na1 O4W K3 91.8(7) . . ?
Na1 O4W Na2 119.5(9) . . ?
K3 O4W Na2 93.3(6) . . ?
O4W Na1 O58 92.4(6) . . ?
O4W Na1 O54 88.7(7) . 4_566 ?
O58 Na1 O54 166.5(7) . 4_566 ?
O4W Na1 O54 89.7(8) . . ?
O58 Na1 O54 92.4(6) . . ?
O54 Na1 O54 74.2(6) 4_566 . ?
O4W Na1 OW11 82.0(9) . . ?
O58 Na1 OW11 100.3(7) . . ?
O54 Na1 OW11 93.1(6) 4_566 . ?
O54 Na1 OW11 165.0(7) . . ?
O4W Na1 K3 48.7(6) . . ?
O58 Na1 K3 119.7(5) . . ?
O54 Na1 K3 52.6(4) 4_566 . ?
O54 Na1 K3 52.5(4) . . ?
OW11 Na1 K3 113.5(7) . . ?
O4W Na1 Na1 108.0(6) . 4_566 ?
O58 Na1 Na1 125.8(6) . 4_566 ?
O54 Na1 Na1 41.7(4) 4_566 4_566 ?
O54 Na1 Na1 40.4(4) . 4_566 ?
OW11 Na1 Na1 131.3(7) . 4_566 ?
K3 Na1 Na1 59.3(2) . 4_566 ?
O4W Na1 Nb2 90.8(5) . . ?
O58 Na1 Nb2 20.3(3) . . ?
O54 Na1 Nb2 146.3(6) 4_566 . ?
O54 Na1 Nb2 72.1(4) . . ?
OW11 Na1 Nb2 120.1(5) . . ?
K3 Na1 Nb2 104.3(3) . . ?
Na1 Na1 Nb2 107.5(5) 4_566 . ?
Na1A Na1A O51 69.1(5) 4_566 . ?
O54 Na1A O51 131.9(6) 4_566 . ?
Na1A Na1A O54 59.6(4) 4_566 . ?
O54 Na1A O54 65.8(6) 4_566 . ?
O51 Na1A O54 82.6(5) . . ?
Na1A Na1A O58 131.2(8) 4_566 . ?
O54 Na1A O58 120.5(6) 4_566 . ?
O51 Na1A O58 83.9(4) . . ?
O54 Na1A O58 77.7(5) . . ?
Na1A Na1A K3 73.53(16) 4_566 . ?
O54 Na1A K3 36.6(3) 4_566 . ?
O51 Na1A K3 119.7(5) . . ?
O54 Na1A K3 37.3(3) . . ?
O58 Na1A K3 87.0(4) . . ?

loop_
_geom_bond_atom_site_label_1
_geom_bond_atom_site_label_2
_geom_bond_distance
_geom_bond_site_symmetry_2
_geom_bond_publ_flag
Nb1 O50 1.744(10) . ?
Nb1 O13 1.910(10) . ?
Nb1 O42 1.921(11) . ?
Nb1 O21 2.037(10) . ?
Nb1 O15 2.037(11) . ?
Nb1 Nb2 3.2618(18) . ?
Nb1 K2 3.751(5) . ?
Nb2 O58 1.731(11) . ?
Nb2 O22 2.068(10) . ?
Nb2 O15 2.085(11) . ?
Nb2 O21 2.099(10) . ?
Nb2 O34 2.130(10) . ?
Nb2 O36 2.162(11) . ?
Nb2 O10 2.321(10) . ?
Nb2 Na1 3.770(11) . ?
Nb3 O55 1.779(10) . ?
Nb3 O4 1.955(10) . ?
Nb3 O13 1.966(10) . ?
Nb3 O19 2.017(10) . ?
Nb3 O27 2.031(11) . ?
Nb3 O2 2.313(9) . ?
Nb3 Nb4 3.2964(19) . ?
Nb3 Nb10 3.309(2) . ?
Nb3 K2 3.778(4) . ?
Nb4 O51 1.773(11) . ?
Nb4 O19 1.907(10) . ?
Nb4 O24 1.948(11) . ?
Nb4 O21 2.077(11) . ?
Nb4 O36 2.089(11) . ?
Nb4 O2 2.288(10) . ?
Nb4 Nb10 3.340(2) . ?
Nb4 Nb25 3.345(2) . ?
Nb5 O66 1.782(12) . ?
Nb5 O26 1.845(11) . ?
Nb5 O33 1.990(11) . ?
Nb5 O22 2.074(10) . ?
Nb5 O34 2.115(11) . ?
Nb5 O11 2.282(11) . ?
Nb5 Nb7 3.331(2) . ?
Nb6 O7 1.933(4) . ?
Nb6 O8 1.950(11) . ?
Nb6 O1 1.953(11) . ?
Nb6 O32 1.974(11) . ?
Nb6 O5 2.028(11) . ?
Nb6 O20 2.060(11) . ?
Nb6 Nb13 3.231(2) . ?
Nb6 Nb16 3.231(2) . ?
Nb6 K1 3.906(5) . ?
Nb7 O69 1.751(12) . ?
Nb7 O8 1.905(11) . ?
Nb7 O33 1.943(11) . ?
Nb7 O3 2.087(11) . ?
Nb7 O23 2.096(11) . ?
Nb7 O11 2.310(9) . ?
Nb7 Nb15 3.360(2) . ?
Nb8 O54 1.747(11) . ?
Nb8 O25 1.888(10) . ?
Nb8 O46 1.961(12) . ?
Nb8 O22 2.053(10) . ?
Nb8 O36 2.128(10) . ?
Nb8 O6 2.336(10) . ?
Nb8 Nb14 3.333(2) . ?
Nb8 K3 3.709(4) . ?
Nb9 O65 1.760(10) . ?
Nb9 O40 1.910(11) . ?
Nb9 O4 1.917(10) . ?
Nb9 O14 2.031(11) . ?
Nb9 O31 2.054(10) . ?
Nb9 Nb11 3.2446(19) . ?
Nb9 K2 3.741(5) . ?
Nb10 O75 1.751(12) . ?
Nb10 O27 1.901(11) . ?
Nb10 O24 1.976(11) . ?
Nb10 O31 2.084(11) . ?
Nb10 O45 2.088(10) . ?
Nb10 O2 2.315(10) . ?
Nb11 O72 1.714(12) . ?
Nb11 O14 2.070(11) . ?
Nb11 O9 2.072(10) . ?
Nb11 O31 2.078(10) . ?
Nb11 O37 2.130(11) . ?
Nb11 O45 2.145(12) . ?
Nb11 O28 2.322(10) . ?
Nb12 O67 1.762(11) . ?
Nb12 O1 1.898(11) . ?
Nb12 O41 1.930(12) . ?
Nb12 O3 2.063(12) . ?
Nb12 O39 2.090(11) . ?
Nb12 O35 2.319(10) . ?
Nb12 Nb17 3.334(2) . ?
Nb12 Nb15 3.352(2) . ?
Nb12 Na4 3.730(5) . ?
Nb13 O49 1.776(11) . ?
Nb13 O30 1.948(12) . ?
Nb13 O25 1.984(10) . ?
Nb13 O5 2.016(11) . ?
Nb13 O26 2.018(12) . ?
Nb13 O32 2.249(11) . ?
Nb13 Nb16 3.294(2) . ?
Nb13 K1 3.711(4) . ?
Nb13 K3 3.796(3) . ?
Nb14 O68 1.775(11) . ?
Nb14 O43 1.854(11) . ?
Nb14 O46 1.959(11) . ?
Nb14 O9 2.076(11) . ?
Nb14 O45 2.145(10) . ?
Nb14 O6 2.303(10) . ?
Nb15 O61 1.723(11) . ?
Nb15 O3 2.072(10) . ?
Nb15 O76 2.098(11) . ?
Nb15 O16 2.106(11) . ?
Nb15 O23 2.121(12) . ?
Nb15 O39 2.167(12) . ?
Nb15 O17 2.321(10) . ?
Nb15 Nb18 3.273(2) . ?
Nb15 Nb26 3.341(3) . ?
Nb15 Nb27 3.355(3) . ?
Nb16 O59 1.811(12) . ?
Nb16 O30 1.984(12) . ?
Nb16 O43 1.998(11) . ?
Nb16 O47 2.000(12) . ?
Nb16 O20 2.015(11) . ?
Nb16 O32 2.228(11) . ?
Nb16 K1 3.664(4) . ?
Nb17 O71 1.776(12) . ?
Nb17 O47 1.861(11) . ?
Nb17 O41 1.981(11) . ?
Nb17 O9 2.059(10) . ?
Nb17 O37 2.140(11) . ?
Nb17 O35 2.293(11) . ?
Nb18 O64 1.761(12) . ?
Nb18 O29 1.905(12) . ?
Nb18 O38 1.923(12) . ?
Nb18 O76 2.013(11) . ?
Nb18 O16 2.024(11) . ?
Nb18 K2 3.727(4) . ?
Nb19 O70 1.795(13) . ?
Nb19 O44 1.914(11) . ?
Nb19 O53 1.958(10) . ?
Nb19 O34 2.085(11) . ?
Nb19 O15 2.116(11) . ?
Nb19 O12 2.274(11) . ?
Nb19 Nb21 3.327(2) . ?
Nb19 Nb20 3.329(2) . ?
Nb20 O73 1.753(12) . ?
Nb20 O48 1.910(11) . ?
Nb20 O53 1.980(11) . ?
Nb20 O23 2.079(11) . ?
Nb20 O76 2.089(12) . ?
Nb20 O12 2.293(10) . ?
Nb20 Nb21 3.301(2) . ?
Nb20 Nb27 3.349(3) . ?
Nb21 O60 1.757(12) . ?
Nb21 O29 1.971(12) . ?
Nb21 O42 1.972(11) . ?
Nb21 O44 2.023(11) . ?
Nb21 O48 2.031(11) . ?
Nb21 O12 2.295(10) . ?
Nb21 K2 3.782(5) . ?
Nb22 O62 1.765(12) . ?
Nb22 O40 1.960(11) . ?
Nb22 O38 1.971(13) . ?
Nb22 O57 2.007(12) . ?
Nb22 O56 2.048(12) . ?
Nb22 O18 2.328(10) . ?
Nb22 Nb23 3.306(2) . ?
Nb22 Nb24 3.319(2) . ?
Nb22 K2 3.831(5) . ?
Nb23 O74 1.773(13) . ?
Nb23 O57 1.897(12) . ?
Nb23 O52 1.949(12) . ?
Nb23 O37 2.055(12) . ?
Nb23 O14 2.142(11) . ?
Nb23 O18 2.276(11) . ?
Nb23 Nb24 3.317(2) . ?
Nb23 Nb26 3.352(3) . ?
Nb24 O63 1.785(12) . ?
Nb24 O56 1.885(12) . ?
Nb24 O52 1.964(13) . ?
Nb24 O16 2.083(11) . ?
Nb24 O39 2.091(12) . ?
Nb24 O18 2.301(10) . ?
Nb24 Nb26 3.350(3) . ?
Nb25 O10 1.876(11) . ?
Nb25 O28 1.908(10) . ?
Nb25 O2 1.913(9) . ?
Nb25 O6 1.922(10) . ?
Nb25 O36 2.316(11) . ?
Nb25 O45 2.346(12) . ?
Nb25 Nb27 3.357(3) . ?
Nb26 O17 1.837(12) . ?
Nb26 O28 1.908(10) . ?
Nb26 O18 1.922(10) . ?
Nb26 O35 1.949(10) . ?
Nb26 O39 2.337(12) . ?
Nb26 O37 2.406(12) . ?
Nb26 Nb27 3.293(4) . ?
Nb27 O17 1.863(11) . ?
Nb27 O10 1.914(10) . ?
Nb27 O12 1.955(10) . ?
Nb27 O11 1.957(10) . ?
Nb27 O23 2.406(12) . ?
Nb27 O34 2.429(14) . ?
Cu1 N4 1.962(17) . ?
Cu1 N5 2.008(18) . ?
Cu1 N3 2.016(17) . ?
Cu1 N6 2.039(18) . ?
Cu2 N14 1.95(2) . ?
Cu2 N7 1.98(2) . ?
Cu2 N1 2.05(3) . ?
Cu2 N8 2.17(3) . ?
Cu3 N11 1.960(17) . ?
Cu3 N10 2.006(14) . ?
Cu3 N9 2.024(15) . ?
Cu3 N12 2.026(15) . ?
Cu4 N13 1.978(16) 12_655 ?
Cu4 N13 1.978(17) . ?
Cu4 O5 2.017(12) 12_655 ?
Cu4 O5 2.017(12) . ?
Cu4 O1W 2.374(19) . ?
Cu4 K1 3.704(7) . ?
Cu5 O20 1.981(11) 12_655 ?
Cu5 O20 1.981(11) . ?
Cu5 N2 1.995(15) . ?
Cu5 N2 1.995(15) 12_655 ?
Cu5 O2W 2.37(2) . ?
Cu5 K1 3.705(7) . ?
K1 O30 2.768(10) 12_655 ?
K1 O30 2.768(10) . ?
K1 O20 2.882(12) 12_655 ?
K1 O20 2.882(12) . ?
K1 O5 2.901(13) . ?
K1 O5 2.901(13) 12_655 ?
K2 O29 2.769(11) . ?
K2 O40 2.811(13) . ?
K2 O42 2.814(13) . ?
K2 O4 2.827(11) . ?
K2 O13 2.829(11) . ?
K2 O38 2.878(12) . ?
K3 O4W 2.75(2) 4_566 ?
K3 O4W 2.75(2) . ?
K3 O54 2.912(13) 4_566 ?
K3 O54 2.912(13) . ?
K3 O25 2.966(11) 4_566 ?
K3 O25 2.966(11) . ?
K3 O49 2.970(12) 4_566 ?
K3 O49 2.970(12) . ?
K3 Na1 3.655(13) . ?
K3 Na1 3.655(13) 4_566 ?
Na2 O4W 2.77(2) . ?
Na2 O30 2.891(16) 4_566 ?
Na3 O52 2.76(2) 4_566 ?
Na3 O41 2.77(2) 4_566 ?
Na4 O3W 2.50(3) . ?
Na4 O67 2.881(15) 12_655 ?
Na4 O67 2.881(15) . ?
Na4 O7 2.91(2) . ?
Na4 O1 3.002(15) . ?
Na4 O1 3.002(15) 12_655 ?
O51 Na1A 2.786(17) . ?
O54 Na1 2.441(16) 4_566 ?
O54 Na1 2.507(18) . ?
O54 Na1A 2.690(16) 4_566 ?
O54 Na1A 2.800(18) . ?
O58 Na1 2.402(15) . ?
O58 Na1A 2.848(16) . ?
C1 C14 1.50(4) . ?
C1 N1 1.57(3) . ?
C2 N3 1.41(4) . ?
C2 C3 1.56(4) . ?
C3 N4 1.51(3) . ?
C4 N6 1.48(3) . ?
C4 C5 1.57(3) . ?
C5 N5 1.57(4) . ?
C6 C6 1.40(7) 12_655 ?
C6 N13 1.50(4) . ?
C7 C7 1.37(6) 12_655 ?
C7 N2 1.44(3) . ?
C8 C9 1.46(4) . ?
C8 N11 1.53(4) . ?
C9 N9 1.46(3) . ?
C10 N10 1.46(3) . ?
C10 C11 1.52(3) . ?
C11 N12 1.43(2) . ?
C12 N8 1.37(5) . ?
C12 C13 1.37(7) . ?
C13 N7 1.41(7) . ?
C14 N14 1.40(4) . ?
O4W Na1 2.33(2) . ?
OW11 Na1 2.55(3) . ?
Na1 Na1 3.73(3) 4_566 ?
Na1A Na1A 2.60(3) 4_566 ?
